data_1570114
loop_
_publ_author_name
'Fang, Jun-Jie'
'Liu, Zheng'
'Shen, Yang-Lin'
'Xie, Yun-Peng'
'Lu, Xing'

_publ_section_title
;
 Template-assisted synthesis of isomeric copper(i) clusters with tunable
 structures showing photophysical and electrochemical properties.
;
_journal_issue 44
_journal_name_full 'Chemical science'
_journal_page_first 12637
_journal_page_last 12644
_journal_paper_doi 10.1039/d3sc04682f
_journal_volume 14
_journal_year 2023
_chemical_formula_moiety 'C180 H288 Cu56 K O42 P12, F'
_chemical_formula_sum 'C180 H288 Cu56 F K O42 P12'
_chemical_formula_weight 7112.07
_space_group_crystal_system monoclinic
_space_group_IT_number 15
_space_group_name_Hall '-C 2yc'
_space_group_name_H-M_alt 'C 1 2/c 1'
_atom_sites_solution_hydrogens geom
_atom_sites_solution_primary iterative
_audit_creation_date 2022-12-05
_audit_creation_method
;
Olex2 1.5
(compiled 2022.04.07 svn.rca3783a0 for OlexSys, GUI svn.r6498)
;
_audit_update_record
;
2022-12-27 deposited with the CCDC.	2023-10-13 downloaded from the CCDC.
;
_cell_angle_alpha 90
_cell_angle_beta 97.720(2)
_cell_angle_gamma 90
_cell_formula_units_Z 4
_cell_length_a 33.030(2)
_cell_length_b 22.4133(15)
_cell_length_c 35.970(3)
_cell_measurement_reflns_used 9939
_cell_measurement_temperature 273.15
_cell_measurement_theta_max 20.860
_cell_measurement_theta_min 2.80
_cell_volume 26388(3)
_computing_cell_refinement 'SAINT V8.40B (?, 2016)'
_computing_data_reduction 'SAINT V8.40B (?, 2016)'
_computing_molecular_graphics 'Olex2 1.5 (Dolomanov et al., 2009)'
_computing_publication_material 'Olex2 1.5 (Dolomanov et al., 2009)'
_computing_structure_refinement 'SHELXL 2018/3 (Sheldrick, 2015)'
_computing_structure_solution 'olex2.solve 1.5 (Bourhis et al., 2015)'
_diffrn_ambient_temperature 273.15
_diffrn_detector 'CCD area detector'
_diffrn_detector_area_resol_mean 5.6
_diffrn_detector_type 'Bruker SMART CCD 6000 area detector'
_diffrn_measured_fraction_theta_full 0.997
_diffrn_measured_fraction_theta_max 0.995
_diffrn_measurement_device 'three-circle diffractometer'
_diffrn_measurement_device_type 'Bruker APEX-II CCD'
_diffrn_measurement_method '\f and \w scans'
_diffrn_radiation_monochromator graphite
_diffrn_radiation_probe x-ray
_diffrn_radiation_type MoK\a
_diffrn_radiation_wavelength 0.71073
_diffrn_reflns_av_R_equivalents 0.1190
_diffrn_reflns_av_unetI/netI 0.1598
_diffrn_reflns_Laue_measured_fraction_full 0.997
_diffrn_reflns_Laue_measured_fraction_max 0.995
_diffrn_reflns_limit_h_max 24
_diffrn_reflns_limit_h_min -39
_diffrn_reflns_limit_k_max 27
_diffrn_reflns_limit_k_min -27
_diffrn_reflns_limit_l_max 43
_diffrn_reflns_limit_l_min -43
_diffrn_reflns_number 76725
_diffrn_reflns_point_group_measured_fraction_full 0.997
_diffrn_reflns_point_group_measured_fraction_max 0.995
_diffrn_reflns_theta_full 25.242
_diffrn_reflns_theta_max 25.402
_diffrn_reflns_theta_min 2.461
_diffrn_source 'sealed X-ray tube'
_diffrn_source_current 30.0
_diffrn_source_power 1.35
_diffrn_source_target Mo
_diffrn_source_type 'Incoatec I\ms'
_diffrn_source_voltage 45.0
_diffrn_standards_number 0
_exptl_absorpt_coefficient_mu 4.543
_exptl_absorpt_correction_T_max 0.7452
_exptl_absorpt_correction_T_min 0.4721
_exptl_absorpt_correction_type multi-scan
_exptl_absorpt_process_details
;
SADABS-2016/2 (Bruker,2016/2) was used for absorption correction.
wR2(int) was 0.0851 before and 0.0623 after correction.
The Ratio of minimum to maximum transmission is 0.6335.
The \l/2 correction factor is Not present.
;
_exptl_crystal_colour 'metallic light yellow'
_exptl_crystal_colour_lustre metallic
_exptl_crystal_colour_modifier light
_exptl_crystal_colour_primary yellow
_exptl_crystal_density_diffrn 1.790
_exptl_crystal_description block
_exptl_crystal_F_000 14144
_exptl_crystal_preparation Solvothermal
_exptl_crystal_recrystallization_method Solvothermal
_exptl_crystal_size_max 0.12
_exptl_crystal_size_mid 0.11
_exptl_crystal_size_min 0.1
_refine_diff_density_max 1.270
_refine_diff_density_min -0.778
_refine_diff_density_rms 0.170
_refine_ls_extinction_coef 0.000045(9)
_refine_ls_extinction_expression Fc^*^=kFc[1+0.001xFc^2^\l^3^/sin(2\q)]^-1/4^
_refine_ls_extinction_method 'SHELXL-2018/3 (Sheldrick 2018)'
_refine_ls_goodness_of_fit_ref 1.082
_refine_ls_hydrogen_treatment constr
_refine_ls_matrix_type full
_refine_ls_number_parameters 1414
_refine_ls_number_reflns 24157
_refine_ls_number_restraints 444
_refine_ls_restrained_S_all 1.076
_refine_ls_R_factor_all 0.1989
_refine_ls_R_factor_gt 0.1045
_refine_ls_shift/su_max 0.000
_refine_ls_shift/su_mean 0.000
_refine_ls_structure_factor_coef Fsqd
_refine_ls_weighting_details 'w=1/[\s^2^(Fo^2^)+(0.0373P)^2^+1154.9767P] where P=(Fo^2^+2Fc^2^)/3'
_refine_ls_weighting_scheme calc
_refine_ls_wR_factor_gt 0.1961
_refine_ls_wR_factor_ref 0.2293
_reflns_Friedel_coverage 0.000
_reflns_number_gt 12276
_reflns_number_total 24157
_reflns_threshold_expression 'I > 2\s(I)'
_cod_data_source_file d3sc04682f2.cif
_cod_data_source_block 2219459
_cod_depositor_comments 'Adding full bibliography for 1570109--1570116.cif.'
_cod_original_cell_volume 26387(3)
_cod_database_code 1570114
_shelx_shelxl_version_number 2018/3
_shelx_space_group_comment
;
The symmetry employed for this shelxl refinement is uniquely defined
by the following loop, which should always be used as a source of
symmetry information in preference to the above space-group names.
They are only intended as comments.
;
_shelx_estimated_absorpt_t_max 0.659
_shelx_estimated_absorpt_t_min 0.612
_smtbx_masks_void_probe_radius 1.2
_smtbx_masks_void_truncation_radius 1.2
_olex2_exptl_crystal_mounting_method MiteGen
_olex2_submission_special_instructions 'No special instructions were received'

loop_
_space_group_symop_operation_xyz
'x, y, z'
'-x, y, -z+1/2'
'x+1/2, y+1/2, z'
'-x+1/2, y+1/2, -z+1/2'
'-x, -y, -z'
'x, -y, z-1/2'
'-x+1/2, -y+1/2, -z'
'x+1/2, -y+1/2, z-1/2'

loop_
_atom_site_label
_atom_site_type_symbol
_atom_site_fract_x
_atom_site_fract_y
_atom_site_fract_z
_atom_site_U_iso_or_equiv
_atom_site_adp_type
_atom_site_occupancy
_atom_site_site_symmetry_order
_atom_site_calc_flag
_atom_site_refinement_flags_posn
_atom_site_refinement_flags_adp
_atom_site_refinement_flags_occupancy
_atom_site_disorder_assembly
_atom_site_disorder_group
Cu1 Cu 0.66719(5) 0.16627(9) 0.51992(6) 0.0373(5) Uani 1 1 d . . . . .
Cu2 Cu 0.76888(6) 0.13777(8) 0.56806(5) 0.0373(5) Uani 1 1 d . . . . .
Cu3 Cu 0.65502(6) 0.32087(8) 0.49095(6) 0.0355(5) Uani 1 1 d . . . . .
Cu4 Cu 0.64916(6) 0.45438(8) 0.52444(6) 0.0392(5) Uani 1 1 d . . . . .
Cu5 Cu 0.89851(6) 0.37974(9) 0.54898(6) 0.0417(5) Uani 1 1 d . . . . .
Cu6 Cu 0.74151(6) 0.15820(9) 0.65056(6) 0.0438(5) Uani 1 1 d . U . . .
Cu7 Cu 0.80005(6) 0.43918(9) 0.46446(6) 0.0454(6) Uani 1 1 d . . . . .
Cu8 Cu 0.59611(6) 0.37234(9) 0.44915(6) 0.0430(5) Uani 1 1 d . U . . .
Cu9 Cu 0.74890(6) 0.46495(9) 0.40893(6) 0.0450(6) Uani 1 1 d . . . . .
Cu10 Cu 0.71806(7) 0.54213(9) 0.48563(6) 0.0476(6) Uani 1 1 d . . . . .
Cu11 Cu 0.65212(7) 0.35131(9) 0.41031(6) 0.0478(6) Uani 1 1 d . U . . .
Cu12 Cu 0.61996(6) 0.26885(9) 0.54362(6) 0.0468(6) Uani 1 1 d . . . . .
Cu13 Cu 0.76797(7) 0.35875(10) 0.60027(6) 0.0526(6) Uani 1 1 d . . . . .
Cu14 Cu 0.59850(6) 0.16191(9) 0.54515(6) 0.0468(6) Uani 1 1 d . . . . .
Cu15 Cu 0.93291(6) 0.25691(10) 0.60244(6) 0.0499(6) Uani 1 1 d . . . . .
Cu16 Cu 0.63885(7) 0.19552(10) 0.63744(6) 0.0507(6) Uani 1 1 d . . . . .
Cu17 Cu 0.67969(6) 0.46939(9) 0.42583(7) 0.0538(6) Uani 1 1 d . U . . .
Cu18 Cu 0.81966(7) 0.42419(10) 0.55580(7) 0.0581(7) Uani 1 1 d . . . . .
Cu19 Cu 0.57113(6) 0.27949(10) 0.47323(7) 0.0543(6) Uani 1 1 d . . . . .
Cu20 Cu 0.68121(7) 0.37250(10) 0.58230(7) 0.0546(6) Uani 1 1 d . . . . .
Cu21 Cu 0.77733(7) 0.51984(10) 0.58690(7) 0.0590(7) Uani 1 1 d . . . . .
Cu22 Cu 0.64773(7) 0.10187(11) 0.58581(7) 0.0576(7) Uani 1 1 d . . . . .
Cu23 Cu 0.68770(10) 0.35430(15) 0.66190(11) 0.0514(9) Uani 0.9 1 d . U P A 1
Cu24 Cu 0.79863(7) 0.24655(12) 0.63322(6) 0.0641(7) Uani 1 1 d . . . . .
Cu25 Cu 0.85834(10) 0.32742(13) 0.66751(8) 0.0602(8) Uani 0.92 1 d . U P A 1
Cu26 Cu 0.83190(18) 0.43394(14) 0.62360(13) 0.0599(16) Uani 0.845(16) 1 d . U P A 1
Cu27 Cu 0.7182(2) 0.4491(2) 0.62128(18) 0.0553(19) Uani 0.710(18) 1 d . . P A 1
K1 K 0.750000 0.250000 0.500000 0.0472(14) Uani 1 2 d S . P . .
Cu28 Cu 0.77400(12) 0.3208(5) 0.67408(14) 0.063(3) Uani 0.70(2) 1 d . . P A 1
P1 P 0.73129(11) 0.40506(17) 0.51178(11) 0.0268(9) Uani 1 1 d . . . . .
P2 P 0.84063(11) 0.28071(17) 0.56242(12) 0.0288(9) Uani 1 1 d . . . . .
P3 P 0.70614(11) 0.23703(17) 0.58573(11) 0.0265(9) Uani 1 1 d . . . . .
P4 P 0.69356(14) 0.56557(19) 0.56322(15) 0.0467(13) Uani 1 1 d . . . . .
P5 P 0.92729(15) 0.3823(2) 0.63526(15) 0.0518(13) Uani 1 1 d . . . . .
P6 P 0.69912(17) 0.2409(2) 0.70387(14) 0.0578(14) Uani 1 1 d . . . . .
O1 O 0.7174(3) 0.3570(4) 0.4826(3) 0.034(3) Uani 1 1 d . . . . .
O2 O 0.8292(3) 0.2586(4) 0.5216(3) 0.030(2) Uani 1 1 d . . . . .
O3 O 0.7143(3) 0.1971(4) 0.5524(3) 0.032(2) Uani 1 1 d . . . . .
O4 O 0.8145(3) 0.3346(4) 0.5679(3) 0.042(3) Uani 1 1 d . . . . .
O5 O 0.6712(3) 0.2818(4) 0.5723(3) 0.038(3) Uani 1 1 d . . . . .
O6 O 0.7039(3) 0.4606(4) 0.5047(3) 0.040(3) Uani 1 1 d . . . . .
O7 O 0.8322(3) 0.2302(4) 0.5897(3) 0.040(3) Uani 1 1 d . . . . .
O8 O 0.7765(3) 0.4234(4) 0.5085(3) 0.036(3) Uani 1 1 d . . . . .
O9 O 0.7458(3) 0.2700(4) 0.5994(3) 0.043(3) Uani 1 1 d . . . . .
O10 O 0.7285(3) 0.3807(5) 0.5508(3) 0.051(3) Uani 1 1 d . . . . .
O11 O 0.8859(3) 0.2964(4) 0.5677(3) 0.039(3) Uani 1 1 d . . . . .
O12 O 0.6938(3) 0.1982(5) 0.6171(3) 0.042(3) Uani 1 1 d . . . . .
O13 O 0.7229(3) 0.5308(5) 0.5938(3) 0.051(3) Uani 1 1 d . . . . .
O14 O 0.6553(4) 0.2393(6) 0.6835(3) 0.062(4) Uani 1 1 d . . . . .
O15 O 0.9388(4) 0.3173(5) 0.6412(3) 0.066(4) Uani 1 1 d . . . . .
O16 O 0.7184(4) 0.5851(5) 0.5329(4) 0.059(3) Uani 1 1 d . . . . .
O17 O 0.6560(3) 0.5300(5) 0.5502(4) 0.057(4) Uani 1 1 d . . . . .
O18 O 0.7241(4) 0.1887(5) 0.6968(3) 0.059(3) Uani 1 1 d . . . . .
C01J C 0.6195(4) 0.3791(6) 0.5066(4) 0.034(4) Uani 1 1 d . . . . .
O19 O 0.7186(4) 0.3008(6) 0.6938(4) 0.063(4) Uani 1 1 d . . . . .
O20 O 0.9282(4) 0.4043(6) 0.5960(3) 0.062(4) Uani 1 1 d . . . . .
C59 C 0.6260(4) 0.1110(7) 0.5047(5) 0.039(4) Uani 1 1 d . . . . .
O21 O 0.8843(4) 0.3938(6) 0.6486(3) 0.067(4) Uani 1 1 d . . . . .
C58 C 0.6049(5) 0.0666(8) 0.4945(5) 0.047(5) Uani 1 1 d . . . . .
C01P C 0.5970(4) 0.4119(7) 0.5235(5) 0.037(4) Uani 1 1 d . . . . .
C55 C 0.8334(5) 0.4975(7) 0.5823(5) 0.044(4) Uani 1 1 d . . . . .
C01R C 0.7876(5) 0.1023(8) 0.6521(5) 0.045(4) Uani 1 1 d . U . . .
C01S C 0.5588(5) 0.4272(7) 0.5400(5) 0.043(5) Uani 1 1 d . . . . .
C53 C 0.6261(5) 0.4248(7) 0.4153(5) 0.045(4) Uani 1 1 d . U . . .
C62 C 0.6018(5) 0.1475(7) 0.6002(5) 0.042(4) Uani 1 1 d . . . . .
C57 C 0.7758(4) 0.1147(7) 0.6180(5) 0.040(4) Uani 1 1 d . U . . .
C56 C 0.6618(5) 0.4100(7) 0.6248(5) 0.045(5) Uani 1 1 d . . . . .
C01X C 0.6150(5) 0.4766(7) 0.4140(5) 0.046(4) Uani 1 1 d . U . . .
C01Y C 0.5834(6) 0.0074(8) 0.4975(6) 0.059(5) Uani 1 1 d . U . . .
C54 C 0.8237(6) 0.2631(9) 0.6834(5) 0.060(5) Uani 1 1 d . . . . .
C61 C 0.5610(5) 0.4899(8) 0.5548(6) 0.062(6) Uani 1 1 d . . . . .
H61A H 0.585554 0.494858 0.572019 0.093 Uiso 1 1 calc R U . . .
H61B H 0.537717 0.497569 0.567473 0.093 Uiso 1 1 calc R U . . .
H61C H 0.560987 0.517328 0.534294 0.093 Uiso 1 1 calc R U . . .
C49 C 0.7203(5) 0.5337(7) 0.4308(5) 0.051(5) Uani 1 1 d . . . . .
C63 C 0.5687(5) 0.2378(7) 0.5225(5) 0.045(4) Uani 1 1 d . . . . .
C50 C 0.7284(6) 0.5864(7) 0.4391(5) 0.052(5) Uani 1 1 d . . . . .
C52 C 0.9470(4) 0.1840(8) 0.5751(5) 0.050(5) Uani 1 1 d . . . . .
C025 C 0.6159(6) 0.4388(9) 0.6792(5) 0.054(5) Uani 1 1 d . . . . .
C026 C 0.8140(6) 0.0729(9) 0.6855(5) 0.066(6) Uani 1 1 d . U . . .
C027 C 0.6426(5) 0.4194(8) 0.6508(5) 0.052(5) Uani 1 1 d . . . . .
C028 C 0.6880(5) 0.0359(7) 0.5824(5) 0.048(5) Uani 1 1 d . . . . .
C029 C 0.5818(5) 0.1630(10) 0.6264(5) 0.061(6) Uani 1 1 d . . . . .
C02A C 0.8387(5) 0.5505(8) 0.5888(5) 0.053(5) Uani 1 1 d . . . . .
C02B C 0.5351(5) 0.2281(7) 0.5061(5) 0.049(5) Uani 1 1 d . . . . .
C02C C 0.5539(6) 0.3842(8) 0.5718(6) 0.067(6) Uani 1 1 d . . . . .
H02A H 0.552806 0.344047 0.562453 0.101 Uiso 1 1 calc R U . . .
H02B H 0.529042 0.393127 0.581805 0.101 Uiso 1 1 calc R U . . .
H02C H 0.576668 0.388342 0.591207 0.101 Uiso 1 1 calc R U . . .
C02D C 0.5231(5) 0.4204(9) 0.5098(6) 0.070(6) Uani 1 1 d . . . . .
H02D H 0.524667 0.450155 0.490858 0.106 Uiso 1 1 calc R U . . .
H02E H 0.498189 0.425249 0.520427 0.106 Uiso 1 1 calc R U . . .
H02F H 0.523743 0.381433 0.498812 0.106 Uiso 1 1 calc R U . . .
C02E C 0.6718(5) 0.0205(8) 0.6096(5) 0.049(5) Uani 1 1 d . . . . .
C02F C 0.6175(7) -0.0387(8) 0.5069(7) 0.085(7) Uani 1 1 d . U . . .
H02G H 0.631618 -0.044259 0.485464 0.127 Uiso 1 1 calc R U . . .
H02H H 0.605923 -0.075955 0.513322 0.127 Uiso 1 1 calc R U . . .
H02I H 0.636405 -0.024756 0.527682 0.127 Uiso 1 1 calc R U . . .
C02G C 0.9698(6) 0.1884(9) 0.6045(6) 0.068(6) Uani 1 1 d . . . . .
C02H C 0.5914(7) 0.5369(10) 0.4102(7) 0.080(5) Uani 1 1 d . U . . .
F1 F 0.500000 0.5086(12) 0.750000 0.202(15) Uani 1 2 d S T P . .
C02J C 0.8570(6) 0.0935(11) 0.6865(6) 0.091(8) Uani 1 1 d . U . . .
H02J H 0.869120 0.074154 0.666960 0.137 Uiso 1 1 calc R U . . .
H02K H 0.872167 0.083838 0.710410 0.137 Uiso 1 1 calc R U . . .
H02L H 0.857298 0.135953 0.682848 0.137 Uiso 1 1 calc R U . . .
C02K C 0.5589(7) 0.0114(9) 0.5314(7) 0.085(7) Uani 1 1 d . U . . .
H02M H 0.577198 0.020684 0.553703 0.127 Uiso 1 1 calc R U . . .
H02N H 0.545861 -0.026216 0.534594 0.127 Uiso 1 1 calc R U . . .
H02O H 0.538582 0.042038 0.526855 0.127 Uiso 1 1 calc R U . . .
C02L C 0.4911(5) 0.2094(10) 0.4926(6) 0.069(6) Uani 1 1 d . U . . .
C02M C 0.7964(7) 0.0896(11) 0.7212(5) 0.094(8) Uani 1 1 d . U . . .
H02P H 0.801383 0.131136 0.726549 0.141 Uiso 1 1 calc R U . . .
H02Q H 0.809156 0.065996 0.741717 0.141 Uiso 1 1 calc R U . . .
H02R H 0.767468 0.082323 0.717682 0.141 Uiso 1 1 calc R U . . .
C02N C 0.5481(7) 0.1710(14) 0.6488(8) 0.103(9) Uani 1 1 d . U . . .
C02O C 0.6592(7) -0.0090(11) 0.6438(6) 0.080(7) Uani 1 1 d . U . . .
C02P C 0.7768(6) 0.4073(8) 0.6431(6) 0.065(6) Uani 1 1 d . . . . .
C02Q C 0.8495(6) 0.2695(11) 0.7113(6) 0.080(7) Uani 1 1 d . . . . .
C02R C 0.7862(7) 0.4781(11) 0.7060(6) 0.078(7) Uani 1 1 d . . . . .
C02S C 0.7400(9) 0.6502(12) 0.4357(8) 0.104(6) Uani 1 1 d . U . . .
C02T C 0.8500(7) 0.6152(8) 0.5970(7) 0.066(6) Uani 1 1 d . . . . .
C02U C 0.6771(5) 0.6317(8) 0.5867(6) 0.060(5) Uani 1 1 d . . . . .
C02V C 0.7800(6) 0.4395(8) 0.6704(6) 0.061(5) Uani 1 1 d . . . . .
C02W C 0.7599(9) 0.5331(11) 0.6958(6) 0.103(9) Uani 1 1 d . . . . .
H02S H 0.766846 0.550150 0.672997 0.155 Uiso 1 1 calc R U . . .
H02T H 0.764619 0.561952 0.715632 0.155 Uiso 1 1 calc R U . . .
H02U H 0.731550 0.521917 0.692274 0.155 Uiso 1 1 calc R U . . .
C02X C 0.9644(8) 0.4283(11) 0.6660(7) 0.092(7) Uani 1 1 d . U . . .
C02Y C 0.6401(8) 0.4547(13) 0.7146(6) 0.112(10) Uani 1 1 d . . . . .
H02V H 0.664147 0.430139 0.718496 0.167 Uiso 1 1 calc R U . . .
H02W H 0.624255 0.448627 0.734768 0.167 Uiso 1 1 calc R U . . .
H02X H 0.648042 0.495883 0.713955 0.167 Uiso 1 1 calc R U . . .
C02Z C 0.7127(7) 0.6711(10) 0.6010(7) 0.098(9) Uani 1 1 d . . . . .
H02Y H 0.730793 0.650014 0.619686 0.148 Uiso 1 1 calc R U . . .
H H 0.702960 0.706514 0.611945 0.148 Uiso 1 1 calc R U . . .
HA H 0.727217 0.681965 0.580611 0.148 Uiso 1 1 calc R U . . .
C030 C 0.5892(7) 0.3834(11) 0.6849(7) 0.093(8) Uani 1 1 d . . . . .
H03A H 0.576313 0.369421 0.661014 0.140 Uiso 1 1 calc R U . . .
H03B H 0.568693 0.394038 0.700275 0.140 Uiso 1 1 calc R U . . .
H03C H 0.606162 0.352318 0.697072 0.140 Uiso 1 1 calc R U . . .
C031 C 0.4753(6) 0.1813(11) 0.5261(7) 0.108(9) Uani 1 1 d . U . . .
H03D H 0.495555 0.154618 0.538412 0.162 Uiso 1 1 calc R U . . .
H03E H 0.450725 0.159504 0.517847 0.162 Uiso 1 1 calc R U . . .
H03F H 0.469620 0.211965 0.543314 0.162 Uiso 1 1 calc R U . . .
C032 C 0.8772(7) 0.2644(12) 0.7475(6) 0.085(7) Uani 1 1 d . . . . .
C033 C 0.4663(6) 0.2666(10) 0.4812(8) 0.105(9) Uani 1 1 d . U . . .
H03G H 0.470901 0.295356 0.501068 0.157 Uiso 1 1 calc R U . . .
H03H H 0.437747 0.256966 0.476554 0.157 Uiso 1 1 calc R U . . .
H03I H 0.474865 0.282892 0.458823 0.157 Uiso 1 1 calc R U . . .
C034 C 0.5471(6) 0.5209(11) 0.3986(7) 0.100(7) Uani 1 1 d . U . . .
H03J H 0.544661 0.496238 0.376607 0.151 Uiso 1 1 calc R U . . .
H03K H 0.531376 0.556656 0.393299 0.151 Uiso 1 1 calc R U . . .
H03L H 0.537000 0.499551 0.418634 0.151 Uiso 1 1 calc R U . . .
C035 C 0.5551(6) -0.0072(8) 0.4612(7) 0.087(8) Uani 1 1 d . U . . .
H03M H 0.535686 0.024436 0.455589 0.131 Uiso 1 1 calc R U . . .
H03N H 0.540959 -0.043879 0.464266 0.131 Uiso 1 1 calc R U . . .
H03O H 0.571142 -0.011298 0.440915 0.131 Uiso 1 1 calc R U . . .
C036 C 0.8305(8) 0.4934(14) 0.7143(7) 0.131(12) Uani 1 1 d . . . . .
H03P H 0.845474 0.459016 0.724393 0.196 Uiso 1 1 calc R U . . .
H03Q H 0.834044 0.525303 0.732217 0.196 Uiso 1 1 calc R U . . .
H03R H 0.840383 0.505592 0.691582 0.196 Uiso 1 1 calc R U . . .
C037 C 0.5884(8) 0.4882(12) 0.6624(7) 0.117(11) Uani 1 1 d . . . . .
H03S H 0.603291 0.525152 0.664101 0.176 Uiso 1 1 calc R U . . .
H03T H 0.565343 0.491675 0.675911 0.176 Uiso 1 1 calc R U . . .
H03U H 0.579135 0.479353 0.636588 0.176 Uiso 1 1 calc R U . . .
C038 C 0.6480(7) 0.6666(11) 0.5584(8) 0.110(9) Uani 1 1 d . . . . .
H03V H 0.660698 0.674022 0.536412 0.165 Uiso 1 1 calc R U . . .
H03W H 0.641314 0.703836 0.569280 0.165 Uiso 1 1 calc R U . . .
H03X H 0.623429 0.643826 0.551699 0.165 Uiso 1 1 calc R U . . .
C039 C 0.8112(8) 0.0072(10) 0.6823(7) 0.106(9) Uani 1 1 d . U . . .
H03Y H 0.783049 -0.004660 0.678934 0.160 Uiso 1 1 calc R U . . .
HB H 0.825065 -0.010764 0.704691 0.160 Uiso 1 1 calc R U . . .
HC H 0.823810 -0.005659 0.661085 0.160 Uiso 1 1 calc R U . . .
C03A C 1.0050(10) 0.1775(14) 0.6339(9) 0.120(7) Uani 1 1 d . U . . .
C03B C 0.6947(10) 0.2424(13) 0.7541(6) 0.099(9) Uani 1 1 d . . . . .
C03C C 0.9526(8) 0.4934(10) 0.6614(8) 0.118(9) Uani 1 1 d . U . . .
H03Z H 0.973775 0.514732 0.651222 0.178 Uiso 1 1 calc R U . . .
HD H 0.949123 0.509872 0.685425 0.178 Uiso 1 1 calc R U . . .
HE H 0.927489 0.496791 0.644736 0.178 Uiso 1 1 calc R U . . .
C03D C 0.6531(7) 0.6126(9) 0.6185(7) 0.108(10) Uani 1 1 d . . . . .
H03 H 0.631087 0.586722 0.608629 0.162 Uiso 1 1 calc R U . . .
HF H 0.642241 0.647256 0.629335 0.162 Uiso 1 1 calc R U . . .
HG H 0.670987 0.591794 0.637451 0.162 Uiso 1 1 calc R U . . .
C03E C 0.7676(9) 0.4442(12) 0.7365(7) 0.116(10) Uani 1 1 d . . . . .
H1 H 0.740692 0.430847 0.726749 0.174 Uiso 1 1 calc R U . . .
HH H 0.766156 0.470054 0.757562 0.174 Uiso 1 1 calc R U . . .
HI H 0.784457 0.410340 0.744403 0.174 Uiso 1 1 calc R U . . .
C03F C 0.5128(7) 0.1297(15) 0.6341(9) 0.143(12) Uani 1 1 d . U . . .
H2 H 0.504010 0.138336 0.608097 0.214 Uiso 1 1 calc R U . . .
HJ H 0.490542 0.135901 0.648233 0.214 Uiso 1 1 calc R U . . .
HK H 0.521730 0.088976 0.636617 0.214 Uiso 1 1 calc R U . . .
C03G C 0.9205(7) 0.2471(14) 0.7395(8) 0.136(12) Uani 1 1 d . . . . .
H3 H 0.926806 0.268300 0.717816 0.204 Uiso 1 1 calc R U . . .
HL H 0.921568 0.204917 0.734973 0.204 Uiso 1 1 calc R U . . .
HM H 0.940101 0.257241 0.760756 0.204 Uiso 1 1 calc R U . . .
C03H C 1.0277(8) 0.1212(12) 0.6250(8) 0.124(8) Uani 1 1 d . U . . .
H4 H 1.033998 0.123326 0.599689 0.185 Uiso 1 1 calc R U . . .
HN H 1.010903 0.086942 0.627562 0.185 Uiso 1 1 calc R U . . .
HO H 1.052622 0.117896 0.641997 0.185 Uiso 1 1 calc R U . . .
C03I C 0.7850(8) 0.6568(12) 0.4505(8) 0.120(8) Uani 1 1 d . U . . .
H5 H 0.789245 0.648223 0.476896 0.181 Uiso 1 1 calc R U . . .
HP H 0.793615 0.696877 0.446377 0.181 Uiso 1 1 calc R U . . .
HQ H 0.800617 0.629431 0.437613 0.181 Uiso 1 1 calc R U . . .
C03J C 0.4886(7) 0.1675(11) 0.4607(8) 0.111(9) Uani 1 1 d . U . . .
H6 H 0.498938 0.186471 0.439942 0.166 Uiso 1 1 calc R U . . .
HR H 0.460650 0.156129 0.453336 0.166 Uiso 1 1 calc R U . . .
HS H 0.504610 0.132635 0.467983 0.166 Uiso 1 1 calc R U . . .
C03K C 0.5962(8) 0.5666(11) 0.4467(7) 0.108(7) Uani 1 1 d . U . . .
H7 H 0.585483 0.541503 0.464704 0.162 Uiso 1 1 calc R U . . .
HT H 0.581535 0.603765 0.444687 0.162 Uiso 1 1 calc R U . . .
HU H 0.624611 0.574166 0.454782 0.162 Uiso 1 1 calc R U . . .
C03L C 0.6760(11) 0.1876(14) 0.7650(7) 0.147(14) Uani 1 1 d . . . . .
H8 H 0.691024 0.153969 0.757550 0.221 Uiso 1 1 calc R U . . .
HV H 0.648286 0.185518 0.753048 0.221 Uiso 1 1 calc R U . . .
HW H 0.676425 0.187060 0.791775 0.221 Uiso 1 1 calc R U . . .
C03M C 0.6828(9) -0.0647(12) 0.6534(8) 0.126(10) Uani 1 1 d . U . . .
H9 H 0.684064 -0.087609 0.631022 0.189 Uiso 1 1 calc R U . . .
HX H 0.669600 -0.087762 0.670787 0.189 Uiso 1 1 calc R U . . .
HY H 0.709996 -0.054731 0.664602 0.189 Uiso 1 1 calc R U . . .
C03N C 1.0067(7) 0.4191(13) 0.6535(8) 0.122(10) Uani 1 1 d . U . . .
H10 H 1.009842 0.378006 0.646832 0.183 Uiso 1 1 calc R U . . .
HZ H 1.027582 0.429471 0.673730 0.183 Uiso 1 1 calc R U . . .
H23 H 1.009225 0.443947 0.632234 0.183 Uiso 1 1 calc R U . . .
C03O C 0.8807(11) 0.3255(14) 0.7669(7) 0.157(14) Uani 1 1 d . . . . .
H11 H 0.899770 0.323021 0.789476 0.236 Uiso 1 1 calc R U . . .
H24 H 0.854397 0.337175 0.773059 0.236 Uiso 1 1 calc R U . . .
H25 H 0.890009 0.354513 0.750383 0.236 Uiso 1 1 calc R U . . .
C03P C 0.7402(10) 0.2428(15) 0.7751(6) 0.139(13) Uani 1 1 d . . . . .
H12 H 0.739831 0.236821 0.801487 0.209 Uiso 1 1 calc R U . . .
H26 H 0.752728 0.280489 0.771119 0.209 Uiso 1 1 calc R U . . .
H27 H 0.755501 0.211339 0.765419 0.209 Uiso 1 1 calc R U . . .
C03Q C 0.6071(7) 0.5753(10) 0.3814(7) 0.096(7) Uani 1 1 d . U . . .
H13 H 0.634675 0.587070 0.390169 0.144 Uiso 1 1 calc R U . . .
H28 H 0.590237 0.610106 0.377051 0.144 Uiso 1 1 calc R U . . .
H29 H 0.606520 0.553284 0.358413 0.144 Uiso 1 1 calc R U . . .
C03R C 1.0337(9) 0.2302(13) 0.6401(8) 0.128(8) Uani 1 1 d . U . . .
H14 H 1.058116 0.218488 0.655986 0.192 Uiso 1 1 calc R U . . .
H30 H 1.020580 0.261923 0.651961 0.192 Uiso 1 1 calc R U . . .
H31 H 1.040568 0.243805 0.616463 0.192 Uiso 1 1 calc R U . . .
C03S C 0.7308(8) 0.6682(11) 0.3946(7) 0.110(7) Uani 1 1 d . U . . .
H15 H 0.749186 0.647806 0.380426 0.166 Uiso 1 1 calc R U . . .
H32 H 0.734279 0.710492 0.392361 0.166 Uiso 1 1 calc R U . . .
H33 H 0.703170 0.657579 0.385194 0.166 Uiso 1 1 calc R U . . .
C03T C 0.8965(7) 0.6214(11) 0.5970(7) 0.103(9) Uani 1 1 d . . . . .
H16 H 0.910405 0.610327 0.621204 0.154 Uiso 1 1 calc R U . . .
H34 H 0.902951 0.662010 0.591712 0.154 Uiso 1 1 calc R U . . .
H35 H 0.905084 0.595724 0.578201 0.154 Uiso 1 1 calc R U . . .
C03U C 0.8315(9) 0.6501(11) 0.5647(9) 0.136(12) Uani 1 1 d . . . . .
H17 H 0.842945 0.638031 0.542702 0.204 Uiso 1 1 calc R U . . .
H36 H 0.836881 0.691719 0.569339 0.204 Uiso 1 1 calc R U . . .
H37 H 0.802530 0.643454 0.560861 0.204 Uiso 1 1 calc R U . . .
C03V C 0.6717(9) 0.2972(13) 0.7647(6) 0.126(12) Uani 1 1 d . . . . .
H18 H 0.645998 0.299870 0.748857 0.189 Uiso 1 1 calc R U . . .
H38 H 0.687617 0.332242 0.761628 0.189 Uiso 1 1 calc R U . . .
H39 H 0.667064 0.293996 0.790425 0.189 Uiso 1 1 calc R U . . .
C03W C 0.8617(9) 0.2213(15) 0.7737(7) 0.143(13) Uani 1 1 d . . . . .
H19 H 0.856953 0.183369 0.761494 0.215 Uiso 1 1 calc R U . . .
H40 H 0.836620 0.235941 0.780987 0.215 Uiso 1 1 calc R U . . .
H41 H 0.881584 0.216729 0.795598 0.215 Uiso 1 1 calc R U . . .
C03X C 0.6127(8) -0.0238(15) 0.6355(8) 0.151(13) Uani 1 1 d . U . . .
H20 H 0.598379 0.009334 0.622918 0.227 Uiso 1 1 calc R U . . .
H42 H 0.602160 -0.031395 0.658649 0.227 Uiso 1 1 calc R U . . .
H43 H 0.608845 -0.058547 0.619771 0.227 Uiso 1 1 calc R U . . .
C03Y C 0.6664(10) 0.0338(14) 0.6771(7) 0.143(12) Uani 1 1 d . U . . .
H21 H 0.695145 0.041862 0.682899 0.215 Uiso 1 1 calc R U . . .
H44 H 0.656689 0.015956 0.698512 0.215 Uiso 1 1 calc R U . . .
H45 H 0.652046 0.070451 0.670947 0.215 Uiso 1 1 calc R U . . .
C03Z C 0.8334(9) 0.6366(11) 0.6306(8) 0.135(13) Uani 1 1 d . . . . .
H22 H 0.804168 0.633805 0.626542 0.203 Uiso 1 1 calc R U . . .
H46 H 0.841366 0.677345 0.635341 0.203 Uiso 1 1 calc R U . . .
H47 H 0.843944 0.612457 0.651758 0.203 Uiso 1 1 calc R U . . .
C040 C 0.9646(10) 0.4076(14) 0.7061(7) 0.147(11) Uani 1 1 d . U . . .
H04A H 0.937323 0.409134 0.712518 0.221 Uiso 1 1 calc R U . . .
H04B H 0.981995 0.433244 0.722655 0.221 Uiso 1 1 calc R U . . .
H04C H 0.974618 0.367427 0.708612 0.221 Uiso 1 1 calc R U . . .
C042 C 0.7151(9) 0.6905(12) 0.4596(8) 0.131(8) Uani 1 1 d . U . . .
H04D H 0.686695 0.688827 0.449634 0.197 Uiso 1 1 calc R U . . .
H04E H 0.724642 0.730866 0.458897 0.197 Uiso 1 1 calc R U . . .
H04F H 0.718700 0.676561 0.485093 0.197 Uiso 1 1 calc R U . . .
C043 C 0.5627(10) 0.1536(19) 0.6887(9) 0.187(16) Uani 1 1 d . U . . .
H04G H 0.563772 0.110850 0.690647 0.281 Uiso 1 1 calc R U . . .
H04H H 0.544256 0.168970 0.704749 0.281 Uiso 1 1 calc R U . . .
H04I H 0.589516 0.169719 0.696081 0.281 Uiso 1 1 calc R U . . .
C51 C 0.9879(9) 0.1712(14) 0.6688(9) 0.145(9) Uani 1 1 d . U . . .
H51A H 0.975323 0.132727 0.669583 0.218 Uiso 1 1 calc R U . . .
H51B H 0.967866 0.201765 0.670354 0.218 Uiso 1 1 calc R U . . .
H51C H 1.009327 0.174997 0.689537 0.218 Uiso 1 1 calc R U . . .
C60 C 0.5324(10) 0.2345(14) 0.6452(11) 0.182(16) Uani 1 1 d . U . . .
H60A H 0.553093 0.261200 0.656796 0.273 Uiso 1 1 calc R U . . .
H60B H 0.508413 0.238045 0.657472 0.273 Uiso 1 1 calc R U . . .
H60C H 0.525738 0.244562 0.619181 0.273 Uiso 1 1 calc R U . . .
Cu29 Cu 0.7690(3) 0.2823(10) 0.6863(5) 0.071(6) Uani 0.30(2) 1 d . . P A 2
Cu30 Cu 0.6939(7) 0.4686(7) 0.6076(4) 0.066(6) Uani 0.290(18) 1 d . . P A 2
Cu31 Cu 0.8577(14) 0.4410(11) 0.6140(6) 0.079(11) Uani 0.155(16) 1 d . U P A 2
Cu32 Cu 0.6682(13) 0.3323(16) 0.6561(11) 0.080(10) Uani 0.1 1 d . U P A 2
Cu33 Cu 0.8759(10) 0.297(2) 0.6633(12) 0.084(11) Uani 0.08 1 d . U P A 2

loop_
_atom_site_aniso_label
_atom_site_aniso_U_11
_atom_site_aniso_U_22
_atom_site_aniso_U_33
_atom_site_aniso_U_23
_atom_site_aniso_U_13
_atom_site_aniso_U_12
Cu1 0.0257(10) 0.0403(12) 0.0459(13) -0.0044(10) 0.0050(9) -0.0060(9)
Cu2 0.0412(12) 0.0356(11) 0.0359(12) 0.0020(9) 0.0087(10) -0.0039(9)
Cu3 0.0304(10) 0.0327(11) 0.0425(13) -0.0036(9) 0.0014(9) 0.0048(9)
Cu4 0.0281(10) 0.0338(11) 0.0558(14) -0.0045(10) 0.0061(10) 0.0022(9)
Cu5 0.0321(11) 0.0420(12) 0.0501(14) -0.0030(10) 0.0025(10) -0.0092(9)
Cu6 0.0463(12) 0.0468(13) 0.0389(13) 0.0080(10) 0.0077(10) 0.0106(10)
Cu7 0.0427(12) 0.0472(13) 0.0479(14) 0.0082(10) 0.0124(11) -0.0133(10)
Cu8 0.0319(11) 0.0387(12) 0.0573(15) 0.0064(10) 0.0014(10) -0.0005(9)
Cu9 0.0405(12) 0.0414(12) 0.0547(15) 0.0108(10) 0.0119(11) 0.0013(10)
Cu10 0.0501(13) 0.0325(12) 0.0617(16) 0.0053(10) 0.0133(12) 0.0029(10)
Cu11 0.0478(13) 0.0416(13) 0.0533(15) 0.0086(11) 0.0040(11) 0.0148(10)
Cu12 0.0240(10) 0.0489(13) 0.0669(16) -0.0063(11) 0.0034(10) -0.0024(9)
Cu13 0.0559(14) 0.0562(15) 0.0454(14) -0.0174(11) 0.0059(11) -0.0037(11)
Cu14 0.0309(11) 0.0480(13) 0.0623(16) 0.0072(11) 0.0098(11) -0.0050(10)
Cu15 0.0337(11) 0.0503(14) 0.0614(16) -0.0049(11) -0.0090(11) 0.0046(10)
Cu16 0.0438(13) 0.0612(15) 0.0502(15) 0.0060(12) 0.0172(11) -0.0051(11)
Cu17 0.0392(12) 0.0415(13) 0.0825(18) 0.0103(12) 0.0146(12) -0.0013(10)
Cu18 0.0448(13) 0.0480(14) 0.0771(18) -0.0156(12) -0.0073(12) -0.0035(11)
Cu19 0.0348(12) 0.0569(15) 0.0686(17) 0.0187(12) -0.0026(11) -0.0063(10)
Cu20 0.0647(15) 0.0462(13) 0.0563(16) -0.0053(11) 0.0205(13) 0.0063(12)
Cu21 0.0425(13) 0.0576(15) 0.0774(18) -0.0068(13) 0.0099(13) -0.0005(11)
Cu22 0.0442(13) 0.0662(16) 0.0648(17) 0.0188(13) 0.0163(12) 0.0122(12)
Cu23 0.0499(18) 0.050(2) 0.054(2) 0.0027(16) 0.0060(16) 0.0037(14)
Cu24 0.0568(15) 0.097(2) 0.0373(14) -0.0019(13) 0.0030(12) -0.0061(14)
Cu25 0.058(2) 0.066(2) 0.0562(19) 0.0001(15) 0.0044(15) -0.0054(15)
Cu26 0.051(3) 0.057(2) 0.067(3) -0.0020(16) -0.009(2) -0.0076(17)
Cu27 0.052(4) 0.041(2) 0.076(3) -0.007(2) 0.018(3) 0.002(2)
K1 0.024(3) 0.044(3) 0.075(4) 0.028(3) 0.014(3) 0.001(2)
Cu28 0.050(2) 0.093(6) 0.046(3) 0.003(3) 0.0083(18) 0.004(2)
P1 0.023(2) 0.025(2) 0.033(2) -0.0003(18) 0.0068(18) -0.0022(16)
P2 0.022(2) 0.028(2) 0.035(3) -0.0026(18) -0.0001(18) -0.0031(17)
P3 0.0227(19) 0.028(2) 0.029(2) 0.0042(18) 0.0028(17) -0.0053(16)
P4 0.039(3) 0.029(2) 0.077(4) -0.012(2) 0.023(3) -0.005(2)
P5 0.048(3) 0.048(3) 0.054(3) -0.009(3) -0.012(2) -0.009(2)
P6 0.074(4) 0.066(4) 0.035(3) 0.002(3) 0.014(3) 0.023(3)
O1 0.037(6) 0.029(6) 0.040(7) -0.006(5) 0.017(5) -0.012(5)
O2 0.023(5) 0.027(6) 0.038(6) 0.000(5) -0.003(5) 0.001(4)
O3 0.025(5) 0.032(6) 0.039(7) 0.003(5) 0.009(5) -0.001(4)
O4 0.057(7) 0.018(6) 0.056(8) 0.009(5) 0.025(6) 0.005(5)
O5 0.027(6) 0.036(6) 0.051(7) 0.002(5) 0.003(5) -0.001(5)
O6 0.027(6) 0.023(6) 0.071(8) 0.007(5) 0.013(6) 0.007(5)
O7 0.045(7) 0.041(7) 0.035(7) -0.003(5) 0.009(5) 0.005(5)
O8 0.016(5) 0.047(7) 0.043(7) 0.000(5) 0.002(5) -0.009(5)
O9 0.031(6) 0.039(7) 0.055(8) -0.003(6) -0.014(5) -0.005(5)
O10 0.034(6) 0.082(9) 0.038(7) 0.012(6) 0.013(5) -0.004(6)
O11 0.023(5) 0.040(7) 0.050(7) 0.012(5) -0.003(5) 0.002(5)
O12 0.031(6) 0.057(7) 0.042(7) 0.013(6) 0.014(5) 0.001(5)
O13 0.034(6) 0.046(7) 0.074(9) -0.008(6) 0.008(6) -0.010(6)
O14 0.058(8) 0.085(10) 0.046(8) -0.004(7) 0.013(7) 0.016(7)
O15 0.076(9) 0.056(8) 0.055(9) -0.015(7) -0.028(7) 0.007(7)
O16 0.057(8) 0.053(8) 0.071(9) -0.017(7) 0.020(7) -0.007(6)
O17 0.041(7) 0.039(7) 0.094(10) -0.023(7) 0.019(7) 0.010(6)
O18 0.078(9) 0.059(8) 0.042(8) 0.004(6) 0.015(7) 0.020(7)
C01J 0.035(9) 0.021(8) 0.049(11) 0.019(7) 0.016(8) 0.014(7)
O19 0.065(9) 0.061(9) 0.063(9) -0.002(7) 0.008(7) 0.007(7)
O20 0.053(8) 0.074(9) 0.054(9) -0.010(7) -0.008(7) -0.024(7)
C59 0.023(8) 0.051(11) 0.042(11) 0.005(8) 0.001(8) -0.008(8)
O21 0.055(8) 0.087(10) 0.054(9) -0.010(7) -0.002(7) -0.005(7)
C58 0.043(10) 0.061(12) 0.038(11) -0.001(9) 0.011(8) -0.031(9)
C01P 0.028(9) 0.026(9) 0.056(12) -0.010(8) 0.001(8) 0.000(7)
C55 0.035(9) 0.021(9) 0.075(14) 0.006(8) 0.007(9) -0.007(7)
C01R 0.039(9) 0.052(11) 0.045(9) 0.006(9) 0.010(8) 0.013(7)
C01S 0.026(8) 0.034(10) 0.067(13) -0.026(9) -0.004(8) 0.008(7)
C53 0.044(9) 0.036(7) 0.054(11) 0.008(8) 0.001(8) 0.006(6)
C62 0.031(9) 0.038(10) 0.056(12) -0.008(9) 0.000(9) -0.005(7)
C57 0.025(8) 0.051(11) 0.044(9) -0.013(8) 0.000(7) -0.007(7)
C56 0.031(9) 0.044(11) 0.063(13) -0.009(9) 0.011(9) 0.023(8)
C01X 0.036(7) 0.026(7) 0.078(13) 0.017(8) 0.014(9) 0.002(7)
C01Y 0.053(11) 0.040(11) 0.085(15) -0.007(10) 0.012(11) -0.024(9)
C54 0.071(14) 0.064(13) 0.046(13) 0.009(10) 0.014(11) 0.020(11)
C61 0.033(10) 0.071(14) 0.084(16) -0.016(11) 0.013(10) 0.000(9)
C49 0.053(11) 0.022(10) 0.078(14) 0.008(9) 0.010(10) -0.001(8)
C63 0.040(10) 0.032(10) 0.062(13) -0.013(9) 0.009(9) -0.020(8)
C50 0.061(12) 0.023(10) 0.075(14) 0.019(9) 0.019(11) 0.013(8)
C52 0.014(8) 0.071(13) 0.059(13) -0.002(10) -0.018(8) -0.002(8)
C025 0.066(13) 0.061(13) 0.037(12) -0.011(9) 0.013(10) 0.011(11)
C026 0.075(14) 0.079(14) 0.045(12) 0.039(10) 0.014(11) 0.043(12)
C027 0.036(10) 0.071(13) 0.050(12) -0.003(10) 0.004(9) -0.004(9)
C028 0.030(9) 0.043(11) 0.070(14) 0.018(9) 0.002(9) -0.012(8)
C029 0.040(11) 0.104(17) 0.039(12) 0.007(11) 0.008(9) -0.013(11)
C02A 0.046(11) 0.047(12) 0.068(14) -0.001(10) 0.014(10) -0.015(9)
C02B 0.047(11) 0.024(9) 0.076(14) 0.010(9) 0.009(10) -0.005(8)
C02C 0.085(15) 0.041(11) 0.088(16) 0.003(11) 0.057(13) 0.021(10)
C02D 0.037(11) 0.084(16) 0.087(17) -0.029(13) -0.004(11) 0.011(10)
C02E 0.038(10) 0.063(12) 0.047(12) 0.020(9) 0.013(9) 0.012(9)
C02F 0.084(16) 0.036(12) 0.13(2) 0.010(12) 0.006(15) -0.021(11)
C02G 0.047(12) 0.072(14) 0.075(16) -0.022(12) -0.025(11) 0.009(10)
C02H 0.073(8) 0.073(8) 0.095(9) 0.006(7) 0.022(7) 0.020(7)
F1 0.29(4) 0.16(2) 0.19(3) 0.000 0.17(3) 0.000
C02J 0.058(14) 0.14(2) 0.073(16) 0.017(15) -0.004(12) 0.014(14)
C02K 0.077(15) 0.063(14) 0.12(2) 0.013(13) 0.048(15) -0.018(12)
C02L 0.030(10) 0.086(15) 0.087(16) 0.017(13) -0.003(11) -0.005(10)
C02M 0.099(18) 0.14(2) 0.043(13) 0.040(14) 0.009(13) 0.058(16)
C02N 0.053(14) 0.15(2) 0.12(2) -0.020(18) 0.051(15) -0.025(15)
C02O 0.077(15) 0.106(18) 0.062(15) 0.047(13) 0.023(12) -0.006(13)
C02P 0.084(15) 0.053(13) 0.062(14) -0.036(11) 0.021(12) -0.011(11)
C02Q 0.057(13) 0.14(2) 0.036(13) 0.017(13) -0.007(11) -0.007(14)
C02R 0.073(16) 0.102(19) 0.057(15) -0.033(14) -0.001(13) -0.020(14)
C02S 0.116(9) 0.087(9) 0.108(9) 0.013(7) 0.015(8) -0.006(8)
C02T 0.080(15) 0.023(10) 0.097(18) -0.007(11) 0.026(13) -0.002(10)
C02U 0.031(10) 0.052(12) 0.096(17) -0.003(11) 0.011(11) 0.010(9)
C02V 0.057(12) 0.050(12) 0.070(15) -0.010(11) -0.009(11) -0.008(10)
C02W 0.15(3) 0.10(2) 0.072(18) -0.031(15) 0.035(18) -0.009(19)
C02X 0.102(15) 0.082(14) 0.080(14) -0.003(12) -0.034(13) -0.032(13)
C02Y 0.11(2) 0.16(3) 0.062(17) -0.037(18) 0.005(15) 0.022(19)
C02Z 0.088(17) 0.085(17) 0.13(2) -0.060(16) 0.044(16) -0.039(14)
C030 0.078(17) 0.11(2) 0.10(2) 0.000(16) 0.044(15) -0.002(15)
C031 0.056(14) 0.12(2) 0.15(2) 0.020(18) 0.021(15) -0.055(14)
C032 0.085(17) 0.11(2) 0.051(15) 0.018(14) -0.030(13) -0.016(15)
C033 0.035(12) 0.091(18) 0.19(3) 0.022(18) 0.019(15) 0.006(12)
C034 0.065(11) 0.105(12) 0.131(13) 0.004(11) 0.009(11) 0.035(10)
C035 0.076(15) 0.039(12) 0.14(2) -0.010(13) -0.029(15) -0.034(11)
C036 0.10(2) 0.21(3) 0.08(2) -0.05(2) 0.020(18) -0.03(2)
C037 0.14(2) 0.14(2) 0.09(2) 0.018(17) 0.074(19) 0.08(2)
C038 0.081(18) 0.091(19) 0.16(3) -0.030(18) 0.016(18) 0.021(15)
C039 0.13(2) 0.075(17) 0.10(2) 0.031(14) -0.026(17) 0.039(16)
C03A 0.113(9) 0.123(10) 0.120(10) -0.001(8) 0.001(8) 0.020(8)
C03B 0.15(3) 0.11(2) 0.037(14) 0.023(14) 0.014(16) 0.03(2)
C03C 0.14(2) 0.069(16) 0.14(2) -0.019(15) -0.030(18) -0.037(16)
C03D 0.12(2) 0.064(15) 0.17(3) -0.056(16) 0.10(2) -0.053(14)
C03E 0.15(3) 0.13(2) 0.071(18) -0.017(17) 0.034(19) -0.03(2)
C03F 0.059(16) 0.21(3) 0.16(3) -0.02(2) 0.037(18) -0.032(19)
C03G 0.058(16) 0.21(3) 0.12(2) 0.01(2) -0.060(16) 0.022(19)
C03H 0.113(13) 0.121(13) 0.125(14) 0.005(12) -0.023(12) 0.038(12)
C03I 0.125(14) 0.101(13) 0.131(14) 0.012(12) 0.003(12) -0.021(12)
C03J 0.064(15) 0.10(2) 0.15(3) -0.053(18) -0.023(16) -0.024(14)
C03K 0.111(13) 0.092(12) 0.119(13) -0.001(11) 0.008(12) 0.039(11)
C03L 0.23(4) 0.16(3) 0.067(19) 0.047(19) 0.07(2) 0.07(3)
C03M 0.15(3) 0.10(2) 0.13(2) 0.049(18) 0.05(2) 0.01(2)
C03N 0.064(15) 0.14(2) 0.15(2) -0.035(18) -0.031(16) -0.025(16)
C03O 0.23(4) 0.15(3) 0.07(2) -0.02(2) -0.04(2) -0.01(3)
C03P 0.18(3) 0.20(3) 0.031(14) -0.017(18) 0.000(18) 0.05(3)
C03Q 0.096(12) 0.076(11) 0.118(13) 0.026(10) 0.023(11) 0.026(10)
C03R 0.114(13) 0.125(14) 0.133(14) -0.005(12) -0.024(12) 0.013(12)
C03S 0.138(14) 0.090(12) 0.102(13) 0.021(11) 0.011(12) -0.019(11)
C03T 0.068(16) 0.094(19) 0.15(3) -0.030(17) 0.027(16) -0.036(14)
C03U 0.16(3) 0.059(17) 0.20(4) 0.00(2) 0.04(3) -0.025(18)
C03V 0.17(3) 0.16(3) 0.058(17) -0.021(17) 0.022(18) 0.08(2)
C03W 0.13(3) 0.22(4) 0.07(2) 0.06(2) -0.017(18) -0.03(2)
C03X 0.11(2) 0.22(3) 0.14(3) 0.11(2) 0.03(2) -0.04(2)
C03Y 0.21(3) 0.18(3) 0.050(17) 0.007(18) 0.05(2) 0.02(3)
C03Z 0.19(3) 0.09(2) 0.15(3) -0.073(19) 0.09(2) -0.04(2)
C040 0.18(2) 0.15(2) 0.090(19) -0.010(18) -0.063(19) -0.08(2)
C042 0.153(14) 0.103(13) 0.138(14) 0.021(12) 0.017(12) 0.004(12)
C043 0.13(3) 0.35(5) 0.10(2) -0.01(3) 0.06(2) -0.05(3)
C51 0.135(14) 0.161(15) 0.133(15) 0.012(13) -0.003(13) 0.034(13)
C60 0.14(3) 0.13(3) 0.31(4) -0.05(3) 0.14(3) 0.00(2)
Cu29 0.056(6) 0.073(12) 0.083(9) -0.005(9) 0.006(6) 0.011(6)
Cu30 0.070(12) 0.052(7) 0.080(8) 0.000(6) 0.029(8) -0.022(8)
Cu31 0.10(2) 0.070(13) 0.070(13) 0.005(10) 0.002(13) 0.022(13)
Cu32 0.12(3) 0.06(2) 0.067(19) 0.000(16) 0.02(2) 0.036(18)
Cu33 0.022(16) 0.13(3) 0.09(2) -0.03(2) -0.005(16) 0.004(17)

loop_
_atom_type_symbol
_atom_type_description
_atom_type_scat_dispersion_real
_atom_type_scat_dispersion_imag
_atom_type_scat_source
C C 0.0033 0.0016 'International Tables Vol C Tables 4.2.6.8 and 6.1.1.4'
H H 0.0000 0.0000 'International Tables Vol C Tables 4.2.6.8 and 6.1.1.4'
Cu Cu 0.3201 1.2651 'International Tables Vol C Tables 4.2.6.8 and 6.1.1.4'
F F 0.0171 0.0103 'International Tables Vol C Tables 4.2.6.8 and 6.1.1.4'
K K 0.2009 0.2494 'International Tables Vol C Tables 4.2.6.8 and 6.1.1.4'
O O 0.0106 0.0060 'International Tables Vol C Tables 4.2.6.8 and 6.1.1.4'
P P 0.1023 0.0942 'International Tables Vol C Tables 4.2.6.8 and 6.1.1.4'

loop_
_geom_angle_atom_site_label_1
_geom_angle_atom_site_label_2
_geom_angle_atom_site_label_3
_geom_angle
_geom_angle_site_symmetry_1
_geom_angle_site_symmetry_3
_geom_angle_publ_flag
Cu7 Cu1 Cu12 148.49(10) 7_656 . ?
Cu7 Cu1 Cu22 60.74(7) 7_656 . ?
Cu7 Cu1 K1 102.54(7) 7_656 . ?
Cu12 Cu1 K1 95.72(6) . . ?
Cu14 Cu1 Cu7 104.43(9) . 7_656 ?
Cu14 Cu1 Cu12 53.25(7) . . ?
Cu14 Cu1 Cu22 52.42(7) . . ?
Cu14 Cu1 K1 148.85(9) . . ?
Cu22 Cu1 Cu12 88.18(8) . . ?
Cu22 Cu1 K1 134.48(8) . . ?
O2 Cu1 Cu7 138.8(2) 7_656 7_656 ?
O2 Cu1 Cu12 72.0(2) 7_656 . ?
O2 Cu1 Cu14 113.0(2) 7_656 . ?
O2 Cu1 Cu22 160.1(2) 7_656 . ?
O2 Cu1 K1 49.4(2) 7_656 . ?
O3 Cu1 Cu7 85.3(3) . 7_656 ?
O3 Cu1 Cu12 87.8(3) . . ?
O3 Cu1 Cu14 118.6(3) . . ?
O3 Cu1 Cu22 86.2(3) . . ?
O3 Cu1 K1 48.8(3) . . ?
O3 Cu1 O2 91.3(4) . 7_656 ?
C59 Cu1 Cu7 74.3(5) . 7_656 ?
C59 Cu1 Cu12 102.0(5) . . ?
C59 Cu1 Cu14 55.4(5) . . ?
C59 Cu1 Cu22 71.3(5) . . ?
C59 Cu1 K1 149.5(5) . . ?
C59 Cu1 O2 113.6(5) . 7_656 ?
C59 Cu1 O3 154.9(6) . . ?
Cu7 Cu2 K1 94.97(7) 7_656 . ?
Cu9 Cu2 Cu7 53.39(7) 7_656 7_656 ?
Cu9 Cu2 Cu11 104.54(10) 7_656 7_656 ?
Cu9 Cu2 Cu17 52.46(7) 7_656 7_656 ?
Cu9 Cu2 K1 148.19(9) 7_656 . ?
Cu11 Cu2 Cu7 147.98(10) 7_656 7_656 ?
Cu11 Cu2 Cu17 60.84(7) 7_656 7_656 ?
Cu11 Cu2 K1 102.47(7) 7_656 . ?
Cu17 Cu2 Cu7 87.69(8) 7_656 7_656 ?
Cu17 Cu2 K1 133.36(8) 7_656 . ?
O1 Cu2 Cu7 85.9(3) 7_656 7_656 ?
O1 Cu2 Cu9 117.0(3) 7_656 7_656 ?
O1 Cu2 Cu11 85.6(3) 7_656 7_656 ?
O1 Cu2 Cu17 85.0(3) 7_656 7_656 ?
O1 Cu2 K1 48.9(3) 7_656 . ?
O1 Cu2 O3 90.5(4) 7_656 . ?
O3 Cu2 Cu7 72.4(3) . 7_656 ?
O3 Cu2 Cu9 113.9(2) . 7_656 ?
O3 Cu2 Cu11 138.5(3) . 7_656 ?
O3 Cu2 Cu17 159.9(3) . 7_656 ?
O3 Cu2 K1 48.7(2) . . ?
C57 Cu2 Cu7 102.1(5) . 7_656 ?
C57 Cu2 Cu9 55.7(5) . 7_656 ?
C57 Cu2 Cu11 75.6(5) . 7_656 ?
C57 Cu2 Cu17 72.8(5) . 7_656 ?
C57 Cu2 K1 149.7(5) . . ?
C57 Cu2 O1 155.9(6) . 7_656 ?
C57 Cu2 O3 113.5(5) . . ?
Cu8 Cu3 Cu11 53.28(7) . . ?
Cu8 Cu3 Cu12 104.44(9) . . ?
Cu8 Cu3 Cu19 52.45(7) . . ?
Cu8 Cu3 K1 149.27(9) . . ?
Cu11 Cu3 K1 96.10(6) . . ?
Cu12 Cu3 Cu11 148.05(10) . . ?
Cu12 Cu3 Cu19 61.11(8) . . ?
Cu12 Cu3 K1 102.05(7) . . ?
Cu19 Cu3 Cu11 87.39(8) . . ?
Cu19 Cu3 K1 133.82(8) . . ?
O1 Cu3 Cu8 113.1(3) . . ?
O1 Cu3 Cu11 72.5(3) . . ?
O1 Cu3 Cu12 138.6(3) . . ?
O1 Cu3 Cu19 159.8(3) . . ?
O1 Cu3 K1 49.8(3) . . ?
O2 Cu3 Cu8 119.1(3) 7_656 . ?
O2 Cu3 Cu11 87.6(3) 7_656 . ?
O2 Cu3 Cu12 85.3(3) 7_656 . ?
O2 Cu3 Cu19 86.2(3) 7_656 . ?
O2 Cu3 K1 48.2(3) 7_656 . ?
O2 Cu3 O1 91.1(4) 7_656 . ?
C01J Cu3 Cu8 54.0(5) . . ?
C01J Cu3 Cu11 101.0(5) . . ?
C01J Cu3 Cu12 75.0(4) . . ?
C01J Cu3 Cu19 71.0(5) . . ?
C01J Cu3 K1 150.7(5) . . ?
C01J Cu3 O1 113.8(5) . . ?
C01J Cu3 O2 155.0(5) . 7_656 ?
O6 Cu4 Cu20 92.2(3) . . ?
O17 Cu4 Cu20 101.8(4) . . ?
O17 Cu4 O6 93.1(4) . . ?
O17 Cu4 C01J 155.6(5) . . ?
O17 Cu4 C01P 118.7(5) . . ?
C01J Cu4 Cu20 79.2(4) . . ?
C01J Cu4 O6 111.3(5) . . ?
C01P Cu4 Cu20 86.5(5) . . ?
C01P Cu4 O6 147.7(5) . . ?
C01P Cu4 C01J 36.9(6) . . ?
O11 Cu5 Cu18 93.6(3) . . ?
O20 Cu5 Cu18 101.0(4) . . ?
O20 Cu5 O11 94.3(5) . . ?
O20 Cu5 C59 155.9(6) . 7_656 ?
O20 Cu5 C58 119.6(6) . 7_656 ?
C59 Cu5 Cu18 77.9(4) 7_656 . ?
C59 Cu5 O11 109.8(6) 7_656 . ?
C58 Cu5 Cu18 84.2(5) 7_656 . ?
C58 Cu5 O11 145.9(6) 7_656 . ?
C58 Cu5 C59 36.5(6) 7_656 7_656 ?
O12 Cu6 Cu24 92.7(3) . . ?
O18 Cu6 Cu24 102.8(4) . . ?
O18 Cu6 O12 93.1(5) . . ?
O18 Cu6 C01R 121.0(6) . . ?
O18 Cu6 C57 158.1(6) . . ?
C01R Cu6 Cu24 85.2(5) . . ?
C01R Cu6 O12 145.5(6) . . ?
C01R Cu6 C57 37.3(6) . . ?
C57 Cu6 Cu24 76.5(5) . . ?
C57 Cu6 O12 108.8(6) . . ?
Cu1 Cu7 Cu2 80.43(8) 7_656 7_656 ?
Cu1 Cu7 Cu22 64.75(8) 7_656 7_656 ?
Cu9 Cu7 Cu1 126.31(11) . 7_656 ?
Cu9 Cu7 Cu2 54.56(7) . 7_656 ?
Cu9 Cu7 Cu22 88.23(9) . 7_656 ?
Cu22 Cu7 Cu2 93.48(9) 7_656 7_656 ?
O8 Cu7 Cu1 81.8(3) . 7_656 ?
O8 Cu7 Cu2 80.9(3) . 7_656 ?
O8 Cu7 Cu9 113.7(3) . . ?
O8 Cu7 Cu22 146.5(3) . 7_656 ?
C028 Cu7 Cu1 109.3(5) 7_656 7_656 ?
C028 Cu7 Cu2 93.5(5) 7_656 7_656 ?
C028 Cu7 Cu9 54.1(5) 7_656 . ?
C028 Cu7 Cu22 45.2(5) 7_656 7_656 ?
C028 Cu7 O8 166.7(6) 7_656 . ?
Cu11 Cu8 Cu3 71.59(8) . . ?
Cu19 Cu8 Cu3 71.02(8) . . ?
Cu19 Cu8 Cu11 110.32(11) . . ?
C01J Cu8 Cu3 46.4(4) . . ?
C01J Cu8 Cu11 111.0(4) . . ?
C01J Cu8 Cu19 79.1(4) . . ?
C53 Cu8 Cu3 102.6(5) . . ?
C53 Cu8 Cu11 47.4(5) . . ?
C53 Cu8 Cu19 156.5(5) . . ?
C53 Cu8 C01J 113.6(6) . . ?
C52 Cu8 Cu3 114.1(5) 7_656 . ?
C52 Cu8 Cu11 99.9(5) 7_656 . ?
C52 Cu8 Cu19 50.6(5) 7_656 . ?
C52 Cu8 C01J 127.9(7) 7_656 . ?
C52 Cu8 C53 118.2(7) 7_656 . ?
Cu7 Cu9 Cu2 72.06(8) . 7_656 ?
Cu17 Cu9 Cu2 72.02(8) . 7_656 ?
Cu17 Cu9 Cu7 111.36(11) . . ?
C57 Cu9 Cu2 45.7(5) 7_656 7_656 ?
C57 Cu9 Cu7 110.1(5) 7_656 . ?
C57 Cu9 Cu17 80.4(4) 7_656 . ?
C49 Cu9 Cu2 115.0(5) . 7_656 ?
C49 Cu9 Cu7 99.6(5) . . ?
C49 Cu9 Cu17 51.0(5) . . ?
C49 Cu9 C57 129.9(6) . 7_656 ?
C49 Cu9 C028 117.7(7) . 7_656 ?
C028 Cu9 Cu2 102.4(5) 7_656 7_656 ?
C028 Cu9 Cu7 47.1(5) 7_656 . ?
C028 Cu9 Cu17 157.1(5) 7_656 . ?
C028 Cu9 C57 112.1(6) 7_656 7_656 ?
O6 Cu10 Cu17 69.0(3) . . ?
O16 Cu10 Cu17 152.6(4) . . ?
O16 Cu10 O6 97.2(5) . . ?
O16 Cu10 C49 155.8(6) . . ?
O16 Cu10 C50 119.9(6) . . ?
C49 Cu10 Cu17 43.3(5) . . ?
C49 Cu10 O6 106.8(6) . . ?
C49 Cu10 C50 36.1(6) . . ?
C50 Cu10 Cu17 76.3(6) . . ?
C50 Cu10 O6 142.9(6) . . ?
Cu2 Cu11 Cu3 80.33(8) 7_656 . ?
Cu2 Cu11 Cu17 64.84(8) 7_656 . ?
Cu8 Cu11 Cu2 126.44(11) . 7_656 ?
Cu8 Cu11 Cu3 55.13(7) . . ?
Cu8 Cu11 Cu17 87.49(9) . . ?
Cu17 Cu11 Cu3 93.15(9) . . ?
O7 Cu11 Cu2 80.2(3) 7_656 7_656 ?
O7 Cu11 Cu3 78.8(3) 7_656 . ?
O7 Cu11 Cu8 113.8(3) 7_656 . ?
O7 Cu11 Cu17 145.0(3) 7_656 . ?
C53 Cu11 Cu2 109.8(5) . 7_656 ?
C53 Cu11 Cu3 93.7(5) . . ?
C53 Cu11 Cu8 53.2(5) . . ?
C53 Cu11 Cu17 45.6(5) . . ?
C53 Cu11 O7 166.5(6) . 7_656 ?
Cu3 Cu12 Cu1 80.60(8) . . ?
Cu3 Cu12 Cu19 64.48(8) . . ?
Cu14 Cu12 Cu1 54.93(7) . . ?
Cu14 Cu12 Cu3 126.54(11) . . ?
Cu14 Cu12 Cu19 88.35(9) . . ?
Cu19 Cu12 Cu1 93.83(9) . . ?
O5 Cu12 Cu1 78.9(3) . . ?
O5 Cu12 Cu3 82.8(3) . . ?
O5 Cu12 Cu14 111.9(3) . . ?
O5 Cu12 Cu19 147.3(3) . . ?
O5 Cu12 C63 165.2(6) . . ?
C63 Cu12 Cu1 94.4(5) . . ?
C63 Cu12 Cu3 109.3(5) . . ?
C63 Cu12 Cu14 54.3(5) . . ?
C63 Cu12 Cu19 45.4(5) . . ?
Cu18 Cu13 Cu24 117.76(10) . . ?
Cu20 Cu13 Cu18 117.85(10) . . ?
Cu20 Cu13 Cu24 117.91(10) . . ?
Cu26 Cu13 Cu18 50.96(13) . . ?
Cu26 Cu13 Cu20 135.04(14) . . ?
Cu26 Cu13 Cu24 101.25(11) . . ?
Cu26 Cu13 Cu27 85.88(18) . . ?
Cu26 Cu13 Cu28 86.7(2) . . ?
Cu27 Cu13 Cu18 101.30(12) . . ?
Cu27 Cu13 Cu20 51.17(15) . . ?
Cu27 Cu13 Cu24 135.01(15) . . ?
Cu28 Cu13 Cu18 135.60(17) . . ?
Cu28 Cu13 Cu20 100.96(12) . . ?
Cu28 Cu13 Cu24 50.69(19) . . ?
Cu28 Cu13 Cu27 86.1(2) . . ?
O4 Cu13 Cu18 45.5(3) . . ?
O4 Cu13 Cu20 132.8(3) . . ?
O4 Cu13 Cu24 76.4(3) . . ?
O4 Cu13 Cu26 74.9(3) . . ?
O4 Cu13 Cu27 146.6(3) . . ?
O4 Cu13 Cu28 119.0(3) . . ?
O4 Cu13 O9 91.6(4) . . ?
O9 Cu13 Cu18 134.2(3) . . ?
O9 Cu13 Cu20 76.4(3) . . ?
O9 Cu13 Cu24 45.1(3) . . ?
O9 Cu13 Cu26 146.3(3) . . ?
O9 Cu13 Cu27 118.2(3) . . ?
O9 Cu13 Cu28 72.9(4) . . ?
O10 Cu13 Cu18 76.1(3) . . ?
O10 Cu13 Cu20 45.7(3) . . ?
O10 Cu13 Cu24 133.3(3) . . ?
O10 Cu13 Cu26 118.4(3) . . ?
O10 Cu13 Cu27 74.9(4) . . ?
O10 Cu13 Cu28 146.5(3) . . ?
O10 Cu13 O4 90.4(4) . . ?
O10 Cu13 O9 91.9(4) . . ?
C02P Cu13 Cu18 97.0(6) . . ?
C02P Cu13 Cu20 99.4(6) . . ?
C02P Cu13 Cu24 99.2(7) . . ?
C02P Cu13 Cu26 50.6(6) . . ?
C02P Cu13 Cu27 52.1(7) . . ?
C02P Cu13 Cu28 53.7(7) . . ?
C02P Cu13 O4 123.8(7) . . ?
C02P Cu13 O9 124.8(7) . . ?
C02P Cu13 O10 124.4(8) . . ?
Cu12 Cu14 Cu1 71.82(8) . . ?
Cu22 Cu14 Cu1 71.47(9) . . ?
Cu22 Cu14 Cu12 111.93(11) . . ?
C59 Cu14 Cu1 45.8(4) . . ?
C59 Cu14 Cu12 110.4(4) . . ?
C59 Cu14 Cu22 78.7(4) . . ?
C62 Cu14 Cu1 115.2(5) . . ?
C62 Cu14 Cu12 101.5(5) . . ?
C62 Cu14 Cu22 51.2(5) . . ?
C62 Cu14 C59 128.0(6) . . ?
C62 Cu14 C63 118.8(7) . . ?
C63 Cu14 Cu1 103.1(4) . . ?
C63 Cu14 Cu12 47.8(4) . . ?
C63 Cu14 Cu22 158.4(5) . . ?
C63 Cu14 C59 113.0(6) . . ?
O11 Cu15 Cu19 66.7(3) . 7_656 ?
O15 Cu15 Cu19 152.0(4) . 7_656 ?
O15 Cu15 O11 97.6(5) . . ?
O15 Cu15 C52 157.1(6) . . ?
O15 Cu15 C02G 121.3(7) . . ?
C52 Cu15 Cu19 43.4(5) . 7_656 ?
C52 Cu15 O11 105.1(6) . . ?
C02G Cu15 Cu19 76.1(6) . 7_656 ?
C02G Cu15 O11 140.9(7) . . ?
C02G Cu15 C52 35.9(7) . . ?
O12 Cu16 Cu22 67.3(3) . . ?
O14 Cu16 Cu22 152.8(4) . . ?
O14 Cu16 O12 97.5(5) . . ?
O14 Cu16 C62 156.8(6) . . ?
O14 Cu16 C029 120.0(7) . . ?
C62 Cu16 Cu22 43.5(5) . . ?
C62 Cu16 O12 105.6(6) . . ?
C62 Cu16 C029 36.9(7) . . ?
C029 Cu16 Cu22 77.2(6) . . ?
C029 Cu16 O12 142.5(6) . . ?
Cu9 Cu17 Cu2 55.52(7) . 7_656 ?
Cu9 Cu17 Cu10 82.84(9) . . ?
Cu9 Cu17 Cu11 101.52(10) . . ?
Cu10 Cu17 Cu2 102.54(9) . 7_656 ?
Cu11 Cu17 Cu2 54.32(7) . 7_656 ?
Cu11 Cu17 Cu10 141.34(11) . . ?
C53 Cu17 Cu2 95.3(5) . 7_656 ?
C53 Cu17 Cu9 139.2(5) . . ?
C53 Cu17 Cu10 135.4(5) . . ?
C53 Cu17 Cu11 41.5(5) . . ?
C53 Cu17 C01X 34.0(6) . . ?
C01X Cu17 Cu2 129.3(4) . 7_656 ?
C01X Cu17 Cu9 154.3(5) . . ?
C01X Cu17 Cu10 116.0(5) . . ?
C01X Cu17 Cu11 75.2(4) . . ?
C49 Cu17 Cu2 102.3(5) . 7_656 ?
C49 Cu17 Cu9 53.3(5) . . ?
C49 Cu17 Cu10 44.2(6) . . ?
C49 Cu17 Cu11 154.6(5) . . ?
C49 Cu17 C53 161.9(7) . . ?
C49 Cu17 C01X 128.2(6) . . ?
Cu5 Cu18 Cu13 119.22(10) . . ?
Cu5 Cu18 Cu21 143.10(10) . . ?
Cu21 Cu18 Cu13 78.95(9) . . ?
Cu26 Cu18 Cu5 95.03(17) . . ?
Cu26 Cu18 Cu13 61.37(15) . . ?
Cu26 Cu18 Cu21 64.21(13) . . ?
O4 Cu18 Cu5 77.3(3) . . ?
O4 Cu18 Cu13 47.1(3) . . ?
O4 Cu18 Cu21 125.9(3) . . ?
O4 Cu18 Cu26 83.3(3) . . ?
O4 Cu18 O8 95.6(4) . . ?
O4 Cu18 Cu31 91.1(8) . . ?
O8 Cu18 Cu5 117.8(3) . . ?
O8 Cu18 Cu13 93.3(3) . . ?
O8 Cu18 Cu21 90.5(3) . . ?
O8 Cu18 Cu26 146.2(3) . . ?
O8 Cu18 Cu31 166.5(8) . . ?
C55 Cu18 Cu5 100.6(5) . . ?
C55 Cu18 Cu13 106.1(5) . . ?
C55 Cu18 Cu21 42.5(5) . . ?
C55 Cu18 Cu26 55.2(5) . . ?
C55 Cu18 O4 138.3(6) . . ?
C55 Cu18 O8 120.4(6) . . ?
C55 Cu18 Cu31 49.6(7) . . ?
Cu31 Cu18 Cu5 75.1(10) . . ?
Cu31 Cu18 Cu13 82.6(12) . . ?
Cu31 Cu18 Cu21 76.1(7) . . ?
Cu8 Cu19 Cu3 56.53(7) . . ?
Cu8 Cu19 Cu12 102.15(10) . . ?
Cu8 Cu19 Cu15 83.05(10) . 7_656 ?
Cu12 Cu19 Cu3 54.41(7) . . ?
Cu12 Cu19 Cu15 141.84(10) . 7_656 ?
Cu15 Cu19 Cu3 102.90(9) 7_656 . ?
C63 Cu19 Cu3 96.0(5) . . ?
C63 Cu19 Cu8 139.8(5) . . ?
C63 Cu19 Cu12 42.1(5) . . ?
C63 Cu19 Cu15 135.3(5) . 7_656 ?
C63 Cu19 C02B 33.7(6) . . ?
C52 Cu19 Cu3 103.4(5) 7_656 . ?
C52 Cu19 Cu8 53.2(5) 7_656 . ?
C52 Cu19 Cu12 155.3(5) 7_656 . ?
C52 Cu19 Cu15 44.8(5) 7_656 7_656 ?
C52 Cu19 C63 159.9(7) 7_656 . ?
C52 Cu19 C02B 126.7(7) 7_656 . ?
C02B Cu19 Cu3 129.7(5) . . ?
C02B Cu19 Cu8 154.3(5) . . ?
C02B Cu19 Cu12 75.6(5) . . ?
C02B Cu19 Cu15 114.9(5) . 7_656 ?
Cu4 Cu20 Cu23 141.74(11) . . ?
Cu4 Cu20 Cu32 141.3(7) . . ?
Cu13 Cu20 Cu4 119.50(10) . . ?
Cu13 Cu20 Cu23 79.72(10) . . ?
Cu13 Cu20 Cu32 91.5(8) . . ?
Cu27 Cu20 Cu4 94.3(2) . . ?
Cu27 Cu20 Cu13 62.43(19) . . ?
Cu27 Cu20 Cu23 64.03(15) . . ?
O5 Cu20 Cu4 117.7(3) . . ?
O5 Cu20 Cu13 93.7(3) . . ?
O5 Cu20 Cu23 91.3(3) . . ?
O5 Cu20 Cu27 147.3(4) . . ?
O5 Cu20 Cu30 167.4(5) . . ?
O5 Cu20 Cu32 79.4(8) . . ?
O10 Cu20 Cu4 77.1(3) . . ?
O10 Cu20 Cu13 47.5(3) . . ?
O10 Cu20 Cu23 127.0(3) . . ?
O10 Cu20 Cu27 84.0(4) . . ?
O10 Cu20 O5 96.1(4) . . ?
O10 Cu20 Cu30 91.3(5) . . ?
O10 Cu20 Cu32 138.7(9) . . ?
C56 Cu20 Cu4 99.6(5) . . ?
C56 Cu20 Cu13 107.2(5) . . ?
C56 Cu20 Cu23 42.2(5) . . ?
C56 Cu20 Cu27 55.4(5) . . ?
C56 Cu20 O5 120.1(6) . . ?
C56 Cu20 O10 139.1(6) . . ?
C56 Cu20 Cu30 49.9(6) . . ?
C56 Cu20 Cu32 45.7(8) . . ?
Cu30 Cu20 Cu4 74.0(6) . . ?
Cu30 Cu20 Cu13 83.7(6) . . ?
Cu30 Cu20 Cu32 88.3(8) . . ?
Cu18 Cu21 Cu27 98.50(13) . . ?
Cu26 Cu21 Cu18 50.36(12) . . ?
Cu26 Cu21 Cu27 81.6(2) . . ?
O13 Cu21 Cu18 132.9(4) . . ?
O13 Cu21 Cu26 126.2(4) . . ?
O13 Cu21 Cu27 45.8(4) . . ?
O13 Cu21 C55 172.2(6) . . ?
O13 Cu21 C02A 152.0(6) . . ?
C55 Cu21 Cu18 41.8(5) . . ?
C55 Cu21 Cu26 46.6(5) . . ?
C55 Cu21 Cu27 126.5(5) . . ?
C55 Cu21 C02A 34.4(6) . . ?
C02A Cu21 Cu18 75.1(5) . . ?
C02A Cu21 Cu26 70.2(5) . . ?
C02A Cu21 Cu27 148.1(6) . . ?
Cu7 Cu22 Cu1 54.52(7) 7_656 . ?
Cu7 Cu22 Cu16 141.84(11) 7_656 . ?
Cu14 Cu22 Cu1 56.11(7) . . ?
Cu14 Cu22 Cu7 102.21(10) . 7_656 ?
Cu14 Cu22 Cu16 82.27(10) . . ?
Cu16 Cu22 Cu1 102.62(9) . . ?
C62 Cu22 Cu1 102.6(5) . . ?
C62 Cu22 Cu7 154.7(5) . 7_656 ?
C62 Cu22 Cu14 52.5(5) . . ?
C62 Cu22 Cu16 44.8(5) . . ?
C62 Cu22 C028 161.2(7) . . ?
C62 Cu22 C02E 127.2(7) . . ?
C028 Cu22 Cu1 95.5(5) . . ?
C028 Cu22 Cu7 41.5(5) . 7_656 ?
C028 Cu22 Cu14 139.9(6) . . ?
C028 Cu22 Cu16 135.4(5) . . ?
C028 Cu22 C02E 34.4(6) . . ?
C02E Cu22 Cu1 129.8(5) . . ?
C02E Cu22 Cu7 75.5(5) . 7_656 ?
C02E Cu22 Cu14 154.0(5) . . ?
C02E Cu22 Cu16 115.9(5) . . ?
Cu20 Cu23 Cu28 97.27(16) . . ?
Cu27 Cu23 Cu20 50.55(14) . . ?
Cu27 Cu23 Cu28 82.1(3) . . ?
O19 Cu23 Cu20 131.8(4) . . ?
O19 Cu23 Cu27 126.5(5) . . ?
O19 Cu23 Cu28 45.7(4) . . ?
O19 Cu23 C56 172.2(6) . . ?
O19 Cu23 C027 152.2(7) . . ?
C56 Cu23 Cu20 41.9(5) . . ?
C56 Cu23 Cu27 47.1(5) . . ?
C56 Cu23 Cu28 126.8(5) . . ?
C56 Cu23 C027 35.0(6) . . ?
C027 Cu23 Cu20 75.8(5) . . ?
C027 Cu23 Cu27 70.9(5) . . ?
C027 Cu23 Cu28 150.0(6) . . ?
Cu6 Cu24 Cu13 118.97(10) . . ?
Cu6 Cu24 Cu33 140.4(10) . . ?
Cu25 Cu24 Cu6 142.00(11) . . ?
Cu25 Cu24 Cu13 78.93(10) . . ?
Cu28 Cu24 Cu6 93.3(2) . . ?
Cu28 Cu24 Cu13 61.8(2) . . ?
Cu28 Cu24 Cu25 64.49(17) . . ?
O7 Cu24 Cu6 118.6(3) . . ?
O7 Cu24 Cu13 92.2(3) . . ?
O7 Cu24 Cu25 91.7(3) . . ?
O7 Cu24 Cu28 146.7(4) . . ?
O7 Cu24 Cu29 168.4(6) . . ?
O7 Cu24 Cu33 79.3(9) . . ?
O9 Cu24 Cu6 76.9(3) . . ?
O9 Cu24 Cu13 46.9(3) . . ?
O9 Cu24 Cu25 125.4(3) . . ?
O9 Cu24 Cu28 81.7(3) . . ?
O9 Cu24 O7 95.6(4) . . ?
O9 Cu24 Cu29 88.9(4) . . ?
O9 Cu24 Cu33 139.8(10) . . ?
C54 Cu24 Cu6 98.2(6) . . ?
C54 Cu24 Cu13 107.5(6) . . ?
C54 Cu24 Cu25 44.0(6) . . ?
C54 Cu24 Cu28 55.7(6) . . ?
C54 Cu24 O7 122.5(7) . . ?
C54 Cu24 O9 137.1(6) . . ?
C54 Cu24 Cu29 50.0(6) . . ?
C54 Cu24 Cu33 47.1(10) . . ?
Cu29 Cu24 Cu6 72.9(6) . . ?
Cu29 Cu24 Cu13 83.0(6) . . ?
Cu29 Cu24 Cu33 90.3(9) . . ?
Cu33 Cu24 Cu13 93.2(10) . . ?
Cu24 Cu25 Cu26 98.45(13) . . ?
Cu28 Cu25 Cu24 50.82(17) . . ?
Cu28 Cu25 Cu26 82.1(3) . . ?
O21 Cu25 Cu24 132.0(4) . . ?
O21 Cu25 Cu26 44.0(4) . . ?
O21 Cu25 Cu28 124.8(5) . . ?
O21 Cu25 C54 171.6(7) . . ?
O21 Cu25 C02Q 151.2(8) . . ?
C54 Cu25 Cu24 42.5(6) . . ?
C54 Cu25 Cu26 127.6(6) . . ?
C54 Cu25 Cu28 47.3(6) . . ?
C54 Cu25 C02Q 35.2(7) . . ?
C02Q Cu25 Cu24 76.8(6) . . ?
C02Q Cu25 Cu26 148.2(7) . . ?
C02Q Cu25 Cu28 70.5(6) . . ?
Cu13 Cu26 Cu21 81.94(14) . . ?
Cu13 Cu26 Cu25 79.97(13) . . ?
Cu18 Cu26 Cu13 67.66(11) . . ?
Cu18 Cu26 Cu21 65.43(11) . . ?
Cu18 Cu26 Cu25 117.74(17) . . ?
Cu21 Cu26 Cu25 158.1(3) . . ?
O21 Cu26 Cu13 115.7(4) . . ?
O21 Cu26 Cu18 114.7(4) . . ?
O21 Cu26 Cu21 161.5(4) . . ?
O21 Cu26 Cu25 39.9(4) . . ?
O21 Cu26 C55 121.2(7) . . ?
O21 Cu26 C02P 116.3(7) . . ?
C55 Cu26 Cu13 107.2(5) . . ?
C55 Cu26 Cu18 49.9(5) . . ?
C55 Cu26 Cu21 43.3(4) . . ?
C55 Cu26 Cu25 156.4(5) . . ?
C55 Cu26 C02P 122.5(8) . . ?
C02P Cu26 Cu13 43.0(5) . . ?
C02P Cu26 Cu18 105.8(6) . . ?
C02P Cu26 Cu21 79.9(6) . . ?
C02P Cu26 Cu25 78.4(6) . . ?
Cu13 Cu27 Cu21 80.03(14) . . ?
Cu13 Cu27 Cu23 81.88(18) . . ?
Cu20 Cu27 Cu13 66.40(12) . . ?
Cu20 Cu27 Cu21 116.84(18) . . ?
Cu20 Cu27 Cu23 65.42(12) . . ?
Cu20 Cu27 C02V 129.7(5) . . ?
Cu23 Cu27 Cu21 158.4(3) . . ?
O13 Cu27 Cu13 115.2(3) . . ?
O13 Cu27 Cu20 114.0(5) . . ?
O13 Cu27 Cu21 39.6(3) . . ?
O13 Cu27 Cu23 161.8(4) . . ?
O13 Cu27 C02P 115.1(6) . . ?
O13 Cu27 C02V 107.5(6) . . ?
C56 Cu27 Cu13 106.1(4) . . ?
C56 Cu27 Cu20 49.8(5) . . ?
C56 Cu27 Cu21 155.8(6) . . ?
C56 Cu27 Cu23 43.1(5) . . ?
C56 Cu27 O13 121.3(7) . . ?
C56 Cu27 C02P 123.5(7) . . ?
C56 Cu27 C02V 124.7(7) . . ?
C02P Cu27 Cu13 42.4(5) . . ?
C02P Cu27 Cu20 104.8(5) . . ?
C02P Cu27 Cu21 77.1(6) . . ?
C02P Cu27 Cu23 81.6(6) . . ?
C02P Cu27 C02V 28.7(6) . . ?
C02V Cu27 Cu13 71.1(5) . . ?
C02V Cu27 Cu21 79.6(5) . . ?
C02V Cu27 Cu23 83.4(5) . . ?
O1 K1 O1 180.0 . 7_656 ?
O2 K1 O1 110.9(3) 7_656 7_656 ?
O2 K1 O1 69.1(3) 7_656 . ?
O2 K1 O1 69.1(3) . 7_656 ?
O2 K1 O1 110.9(3) . . ?
O2 K1 O2 180.0 . 7_656 ?
O2 K1 O3 69.9(3) 7_656 . ?
O2 K1 O3 110.1(3) 7_656 7_656 ?
O2 K1 O3 110.1(3) . . ?
O2 K1 O3 69.9(3) . 7_656 ?
O3 K1 O1 111.5(3) . . ?
O3 K1 O1 111.5(3) 7_656 7_656 ?
O3 K1 O1 68.5(3) 7_656 . ?
O3 K1 O1 68.5(3) . 7_656 ?
O3 K1 O3 180.0(3) . 7_656 ?
Cu13 Cu28 Cu23 80.47(19) . . ?
Cu13 Cu28 Cu25 81.30(19) . . ?
Cu24 Cu28 Cu13 67.52(13) . . ?
Cu24 Cu28 Cu23 118.9(2) . . ?
Cu24 Cu28 Cu25 64.69(12) . . ?
Cu25 Cu28 Cu23 157.6(4) . . ?
O19 Cu28 Cu13 115.9(4) . . ?
O19 Cu28 Cu23 39.5(4) . . ?
O19 Cu28 Cu24 115.9(5) . . ?
O19 Cu28 Cu25 162.2(5) . . ?
O19 Cu28 C02P 116.6(7) . . ?
C54 Cu28 Cu13 107.4(5) . . ?
C54 Cu28 Cu23 156.3(8) . . ?
C54 Cu28 Cu24 49.5(6) . . ?
C54 Cu28 Cu25 44.1(6) . . ?
C54 Cu28 O19 121.2(8) . . ?
C54 Cu28 C02P 122.2(8) . . ?
C02P Cu28 Cu13 42.4(5) . . ?
C02P Cu28 Cu23 78.9(6) . . ?
C02P Cu28 Cu24 104.6(5) . . ?
C02P Cu28 Cu25 78.9(6) . . ?
O1 P1 K1 43.4(4) . . ?
O1 P1 O6 109.9(6) . . ?
O1 P1 O8 109.5(5) . . ?
O6 P1 K1 151.1(4) . . ?
O6 P1 O8 108.6(6) . . ?
O8 P1 K1 93.7(4) . . ?
O10 P1 K1 78.0(5) . . ?
O10 P1 O1 109.2(6) . . ?
O10 P1 O6 109.6(6) . . ?
O10 P1 O8 110.0(6) . . ?
O2 P2 K1 42.4(3) . . ?
O2 P2 O7 109.0(6) . . ?
O4 P2 K1 77.8(5) . . ?
O4 P2 O2 107.9(6) . . ?
O4 P2 O7 110.3(6) . . ?
O4 P2 O11 111.6(6) . . ?
O7 P2 K1 92.9(4) . . ?
O11 P2 K1 148.4(5) . . ?
O11 P2 O2 107.6(6) . . ?
O11 P2 O7 110.3(6) . . ?
O3 P3 K1 41.4(3) . . ?
O3 P3 O5 109.3(6) . . ?
O5 P3 K1 92.8(4) . . ?
O9 P3 K1 79.1(4) . . ?
O9 P3 O3 107.4(6) . . ?
O9 P3 O5 110.9(6) . . ?
O12 P3 K1 149.5(5) . . ?
O12 P3 O3 109.6(6) . . ?
O12 P3 O5 109.7(6) . . ?
O12 P3 O9 109.9(6) . . ?
O13 P4 C02U 105.8(8) . . ?
O16 P4 O13 107.7(7) . . ?
O16 P4 C02U 108.8(8) . . ?
O17 P4 O13 111.2(7) . . ?
O17 P4 O16 115.8(8) . . ?
O17 P4 C02U 107.0(7) . . ?
O15 P5 O21 109.4(8) . . ?
O15 P5 C02X 108.5(10) . . ?
O20 P5 O15 114.4(8) . . ?
O20 P5 O21 111.4(7) . . ?
O20 P5 C02X 106.6(10) . . ?
O21 P5 C02X 106.2(10) . . ?
O14 P6 O19 107.6(8) . . ?
O14 P6 C03B 106.1(11) . . ?
O18 P6 O14 114.5(8) . . ?
O18 P6 O19 112.8(7) . . ?
O18 P6 C03B 107.8(10) . . ?
O19 P6 C03B 107.7(11) . . ?
Cu2 O1 Cu3 118.5(5) 7_656 . ?
Cu2 O1 K1 97.8(4) 7_656 . ?
Cu3 O1 K1 89.6(3) . . ?
P1 O1 Cu2 120.9(5) . 7_656 ?
P1 O1 Cu3 110.8(5) . . ?
P1 O1 K1 113.4(5) . . ?
Cu1 O2 K1 89.9(3) 7_656 . ?
Cu3 O2 Cu1 119.5(5) 7_656 7_656 ?
Cu3 O2 K1 98.7(4) 7_656 . ?
P2 O2 Cu1 111.1(5) . 7_656 ?
P2 O2 Cu3 118.6(6) . 7_656 ?
P2 O2 K1 114.2(5) . . ?
Cu1 O3 Cu2 119.4(5) . . ?
Cu1 O3 K1 97.5(4) . . ?
Cu2 O3 K1 91.4(3) . . ?
P3 O3 Cu1 117.5(5) . . ?
P3 O3 Cu2 111.4(5) . . ?
P3 O3 K1 115.7(5) . . ?
Cu18 O4 Cu13 87.4(4) . . ?
P2 O4 Cu13 138.0(6) . . ?
P2 O4 Cu18 133.1(6) . . ?
Cu12 O5 Cu20 110.8(5) . . ?
P3 O5 Cu12 130.2(6) . . ?
P3 O5 Cu20 118.8(6) . . ?
Cu10 O6 Cu4 115.8(4) . . ?
P1 O6 Cu4 114.6(5) . . ?
P1 O6 Cu10 128.9(6) . . ?
Cu11 O7 Cu24 110.2(5) 7_656 . ?
P2 O7 Cu11 129.1(6) . 7_656 ?
P2 O7 Cu24 120.7(6) . . ?
Cu7 O8 Cu18 111.8(4) . . ?
P1 O8 Cu7 128.1(6) . . ?
P1 O8 Cu18 119.8(6) . . ?
Cu24 O9 Cu13 88.1(4) . . ?
P3 O9 Cu13 137.7(6) . . ?
P3 O9 Cu24 133.7(6) . . ?
Cu20 O10 Cu13 86.8(4) . . ?
P1 O10 Cu13 138.7(6) . . ?
P1 O10 Cu20 133.3(7) . . ?
Cu5 O11 Cu15 115.0(5) . . ?
P2 O11 Cu5 114.1(6) . . ?
P2 O11 Cu15 128.6(6) . . ?
Cu16 O12 Cu6 115.2(5) . . ?
P3 O12 Cu6 114.9(6) . . ?
P3 O12 Cu16 128.4(6) . . ?
Cu21 O13 Cu27 94.7(5) . . ?
P4 O13 Cu21 119.1(7) . . ?
P4 O13 Cu27 133.3(7) . . ?
P4 O13 Cu30 106.0(10) . . ?
Cu30 O13 Cu21 119.6(10) . . ?
Cu16 O14 Cu32 97.8(11) . . ?
P6 O14 Cu16 123.9(7) . . ?
P6 O14 Cu32 88.1(12) . . ?
Cu15 O15 Cu33 95.8(12) . . ?
P5 O15 Cu15 125.0(8) . . ?
P5 O15 Cu33 90.9(14) . . ?
P4 O16 Cu10 123.0(7) . . ?
P4 O17 Cu4 131.2(6) . . ?
P6 O18 Cu6 131.3(7) . . ?
Cu3 C01J Cu4 112.3(7) . . ?
Cu3 C01J Cu8 79.6(6) . . ?
Cu4 C01J Cu8 118.1(6) . . ?
C01P C01J Cu3 167.7(13) . . ?
C01P C01J Cu4 69.5(10) . . ?
C01P C01J Cu8 110.7(12) . . ?
Cu23 O19 Cu28 94.9(6) . . ?
P6 O19 Cu23 119.3(8) . . ?
P6 O19 Cu28 132.1(8) . . ?
P6 O19 Cu29 105.0(11) . . ?
P6 O19 Cu32 97.1(13) . . ?
Cu29 O19 Cu32 130.8(14) . . ?
P5 O20 Cu5 131.5(7) . . ?
Cu1 C59 Cu5 113.5(8) . 7_656 ?
Cu1 C59 Cu14 78.8(6) . . ?
Cu5 C59 Cu14 116.5(7) 7_656 . ?
C58 C59 Cu1 167.5(15) . . ?
C58 C59 Cu5 70.2(11) . 7_656 ?
C58 C59 Cu14 110.8(12) . . ?
Cu25 O21 Cu26 96.1(6) . . ?
P5 O21 Cu25 116.9(8) . . ?
P5 O21 Cu26 132.8(8) . . ?
P5 O21 Cu31 105.4(17) . . ?
P5 O21 Cu33 93.3(11) . . ?
Cu31 O21 Cu33 132.4(17) . . ?
C59 C58 Cu5 73.3(11) . 7_656 ?
C59 C58 C01Y 158.5(18) . . ?
C01Y C58 Cu5 128.0(13) . 7_656 ?
C01J C01P Cu4 73.7(10) . . ?
C01J C01P C01S 154.8(15) . . ?
C01S C01P Cu4 131.5(11) . . ?
Cu18 C55 Cu21 95.6(7) . . ?
Cu18 C55 Cu26 75.0(5) . . ?
Cu21 C55 Cu26 90.0(7) . . ?
C02A C55 Cu18 161.2(17) . . ?
C02A C55 Cu21 81.2(12) . . ?
C02A C55 Cu26 123.4(15) . . ?
C02A C55 Cu31 121.1(18) . . ?
Cu31 C55 Cu18 76.8(10) . . ?
Cu31 C55 Cu21 118.1(17) . . ?
C57 C01R Cu6 72.4(10) . . ?
C57 C01R C026 157.0(16) . . ?
C026 C01R Cu6 130.6(12) . . ?
C01P C01S C02C 109.4(13) . . ?
C61 C01S C01P 110.5(13) . . ?
C61 C01S C02C 109.4(15) . . ?
C02D C01S C01P 108.1(14) . . ?
C02D C01S C61 110.3(15) . . ?
C02D C01S C02C 109.1(16) . . ?
Cu11 C53 Cu8 79.4(6) . . ?
Cu11 C53 Cu17 92.9(7) . . ?
Cu17 C53 Cu8 130.8(9) . . ?
C01X C53 Cu8 113.8(13) . . ?
C01X C53 Cu11 166.8(15) . . ?
C01X C53 Cu17 77.7(11) . . ?
Cu14 C62 Cu16 121.6(8) . . ?
Cu22 C62 Cu14 76.3(6) . . ?
Cu22 C62 Cu16 91.8(7) . . ?
C029 C62 Cu14 136.8(15) . . ?
C029 C62 Cu16 71.8(11) . . ?
C029 C62 Cu22 146.9(16) . . ?
Cu2 C57 Cu6 115.3(8) . . ?
Cu2 C57 Cu9 78.7(6) . 7_656 ?
Cu6 C57 Cu9 117.5(7) . 7_656 ?
C01R C57 Cu2 169.0(14) . . ?
C01R C57 Cu6 70.3(10) . . ?
C01R C57 Cu9 107.6(13) . 7_656 ?
Cu20 C56 Cu23 95.9(6) . . ?
Cu20 C56 Cu27 74.9(6) . . ?
Cu20 C56 Cu32 92.5(12) . . ?
Cu23 C56 Cu27 89.8(7) . . ?
C027 C56 Cu20 161.4(16) . . ?
C027 C56 Cu23 79.1(13) . . ?
C027 C56 Cu27 122.6(15) . . ?
C027 C56 Cu30 121.2(15) . . ?
C027 C56 Cu32 75.7(16) . . ?
Cu30 C56 Cu20 77.1(7) . . ?
Cu30 C56 Cu32 139.5(17) . . ?
C53 C01X Cu17 68.3(11) . . ?
C53 C01X C02H 167.6(19) . . ?
C02H C01X Cu17 124.1(13) . . ?
C58 C01Y C02F 105.5(15) . . ?
C58 C01Y C02K 107.7(15) . . ?
C58 C01Y C035 111.3(16) . . ?
C02F C01Y C02K 108.1(18) . . ?
C02F C01Y C035 112.8(17) . . ?
C035 C01Y C02K 111.1(17) . . ?
Cu24 C54 Cu25 93.6(8) . . ?
Cu24 C54 Cu28 74.7(7) . . ?
Cu24 C54 Cu33 91.0(13) . . ?
Cu25 C54 Cu28 88.5(8) . . ?
C02Q C54 Cu24 162.1(18) . . ?
C02Q C54 Cu25 77.7(15) . . ?
C02Q C54 Cu28 120.0(17) . . ?
C02Q C54 Cu29 119.5(17) . . ?
C02Q C54 Cu33 74.3(18) . . ?
Cu29 C54 Cu24 78.3(9) . . ?
Cu29 C54 Cu33 141.1(19) . . ?
C01S C61 H61A 109.5 . . ?
C01S C61 H61B 109.5 . . ?
C01S C61 H61C 109.5 . . ?
H61A C61 H61B 109.5 . . ?
H61A C61 H61C 109.5 . . ?
H61B C61 H61C 109.5 . . ?
Cu10 C49 Cu9 122.6(9) . . ?
Cu17 C49 Cu9 75.8(6) . . ?
Cu17 C49 Cu10 92.5(7) . . ?
C50 C49 Cu9 136.3(15) . . ?
C50 C49 Cu10 72.9(12) . . ?
C50 C49 Cu17 147.8(15) . . ?
Cu12 C63 Cu14 78.0(7) . . ?
Cu12 C63 Cu19 92.5(7) . . ?
Cu19 C63 Cu14 130.7(8) . . ?
C02B C63 Cu12 168.1(16) . . ?
C02B C63 Cu14 113.7(13) . . ?
C02B C63 Cu19 78.2(13) . . ?
C49 C50 Cu10 71.1(11) . . ?
C49 C50 C02S 161(2) . . ?
C02S C50 Cu10 128.0(16) . . ?
Cu15 C52 Cu8 122.0(8) . 7_656 ?
Cu19 C52 Cu8 76.2(6) 7_656 7_656 ?
Cu19 C52 Cu15 91.8(8) 7_656 . ?
C02G C52 Cu8 138.4(17) . 7_656 ?
C02G C52 Cu15 70.4(13) . . ?
C02G C52 Cu19 145.5(17) . 7_656 ?
C027 C025 C030 104.7(15) . . ?
C027 C025 C037 108.5(16) . . ?
C02Y C025 C027 111.3(17) . . ?
C02Y C025 C030 109.6(19) . . ?
C02Y C025 C037 113.7(19) . . ?
C037 C025 C030 108.6(19) . . ?
C02J C026 C01R 108.9(16) . . ?
C02J C026 C02M 112(2) . . ?
C02M C026 C01R 108.2(15) . . ?
C039 C026 C01R 110.0(19) . . ?
C039 C026 C02J 111.1(19) . . ?
C039 C026 C02M 106.6(18) . . ?
C56 C027 Cu23 66.0(12) . . ?
C56 C027 C025 171(2) . . ?
C56 C027 Cu32 70.6(16) . . ?
C025 C027 Cu23 122.8(13) . . ?
C025 C027 Cu32 117.9(17) . . ?
Cu7 C028 Cu9 78.9(6) 7_656 7_656 ?
Cu7 C028 Cu22 93.3(7) 7_656 . ?
Cu22 C028 Cu9 131.5(8) . 7_656 ?
C02E C028 Cu7 166.6(15) . 7_656 ?
C02E C028 Cu9 114.6(14) . 7_656 ?
C02E C028 Cu22 78.2(12) . . ?
C62 C029 Cu16 71.3(11) . . ?
C62 C029 C02N 161(2) . . ?
C02N C029 Cu16 127.3(16) . . ?
C55 C02A Cu21 64.4(10) . . ?
C55 C02A C02T 174.0(19) . . ?
C02T C02A Cu21 121.5(13) . . ?
C63 C02B Cu19 68.1(12) . . ?
C63 C02B C02L 168(2) . . ?
C02L C02B Cu19 123.5(14) . . ?
C01S C02C H02A 109.5 . . ?
C01S C02C H02B 109.5 . . ?
C01S C02C H02C 109.5 . . ?
H02A C02C H02B 109.5 . . ?
H02A C02C H02C 109.5 . . ?
H02B C02C H02C 109.5 . . ?
C01S C02D H02D 109.5 . . ?
C01S C02D H02E 109.5 . . ?
C01S C02D H02F 109.5 . . ?
H02D C02D H02E 109.5 . . ?
H02D C02D H02F 109.5 . . ?
H02E C02D H02F 109.5 . . ?
C028 C02E Cu22 67.4(11) . . ?
C028 C02E C02O 167.3(19) . . ?
C02O C02E Cu22 125.2(14) . . ?
C01Y C02F H02G 109.5 . . ?
C01Y C02F H02H 109.5 . . ?
C01Y C02F H02I 109.5 . . ?
H02G C02F H02H 109.5 . . ?
H02G C02F H02I 109.5 . . ?
H02H C02F H02I 109.5 . . ?
C52 C02G Cu15 73.8(13) . . ?
C52 C02G C03A 160(2) . . ?
C03A C02G Cu15 125.6(17) . . ?
C034 C02H C01X 105.8(18) . . ?
C03K C02H C01X 108.8(19) . . ?
C03K C02H C034 110(2) . . ?
C03K C02H C03Q 111(2) . . ?
C03Q C02H C01X 110.2(17) . . ?
C03Q C02H C034 111(2) . . ?
C026 C02J H02J 109.5 . . ?
C026 C02J H02K 109.5 . . ?
C026 C02J H02L 109.5 . . ?
H02J C02J H02K 109.5 . . ?
H02J C02J H02L 109.5 . . ?
H02K C02J H02L 109.5 . . ?
C01Y C02K H02M 109.5 . . ?
C01Y C02K H02N 109.5 . . ?
C01Y C02K H02O 109.5 . . ?
H02M C02K H02N 109.5 . . ?
H02M C02K H02O 109.5 . . ?
H02N C02K H02O 109.5 . . ?
C02B C02L C033 107.8(17) . . ?
C031 C02L C02B 106.1(17) . . ?
C031 C02L C033 109.3(19) . . ?
C03J C02L C02B 111.8(17) . . ?
C03J C02L C031 111(2) . . ?
C03J C02L C033 110(2) . . ?
C026 C02M H02P 109.5 . . ?
C026 C02M H02Q 109.5 . . ?
C026 C02M H02R 109.5 . . ?
H02P C02M H02Q 109.5 . . ?
H02P C02M H02R 109.5 . . ?
H02Q C02M H02R 109.5 . . ?
C029 C02N C03F 110(2) . . ?
C029 C02N C043 109(2) . . ?
C029 C02N C60 110(2) . . ?
C043 C02N C03F 108(3) . . ?
C043 C02N C60 113(3) . . ?
C60 C02N C03F 108(3) . . ?
C02E C02O C03X 108.2(18) . . ?
C02E C02O C03Y 110(2) . . ?
C03M C02O C02E 111.4(19) . . ?
C03M C02O C03X 110(2) . . ?
C03M C02O C03Y 109(2) . . ?
C03Y C02O C03X 109(2) . . ?
Cu13 C02P Cu26 86.4(7) . . ?
Cu13 C02P Cu27 85.5(8) . . ?
Cu13 C02P Cu28 84.0(7) . . ?
Cu26 C02P Cu27 121.0(10) . . ?
Cu26 C02P Cu28 120.1(10) . . ?
Cu27 C02P Cu28 116.9(9) . . ?
C02V C02P Cu13 176(2) . . ?
C02V C02P Cu26 96.6(15) . . ?
C02V C02P Cu27 90.7(15) . . ?
C02V C02P Cu28 96.7(16) . . ?
C54 C02Q Cu25 67.1(13) . . ?
C54 C02Q C032 167(2) . . ?
C54 C02Q Cu33 71.8(16) . . ?
C032 C02Q Cu25 125.0(16) . . ?
C032 C02Q Cu33 117.4(18) . . ?
C02W C02R C02V 104.2(18) . . ?
C02W C02R C03E 108(2) . . ?
C036 C02R C02V 108.2(19) . . ?
C036 C02R C02W 112(2) . . ?
C036 C02R C03E 117(2) . . ?
C03E C02R C02V 107.3(19) . . ?
C50 C02S C03I 108(2) . . ?
C50 C02S C03S 108(2) . . ?
C50 C02S C042 111(2) . . ?
C03I C02S C03S 112(2) . . ?
C03I C02S C042 108(2) . . ?
C03S C02S C042 109(2) . . ?
C02A C02T C03T 107.9(16) . . ?
C03U C02T C02A 107(2) . . ?
C03U C02T C03T 105(2) . . ?
C03U C02T C03Z 108(2) . . ?
C03Z C02T C02A 111.1(17) . . ?
C03Z C02T C03T 117(2) . . ?
C02Z C02U P4 111.5(13) . . ?
C02Z C02U C038 108.9(19) . . ?
C02Z C02U C03D 111.5(19) . . ?
C038 C02U P4 108.0(15) . . ?
C038 C02U C03D 107.3(18) . . ?
C03D C02U P4 109.5(13) . . ?
C02P C02V Cu27 60.5(14) . . ?
C02P C02V C02R 177(2) . . ?
C02R C02V Cu27 122.8(14) . . ?
C02R C02W H02S 109.5 . . ?
C02R C02W H02T 109.5 . . ?
C02R C02W H02U 109.5 . . ?
H02S C02W H02T 109.5 . . ?
H02S C02W H02U 109.5 . . ?
H02T C02W H02U 109.5 . . ?
C03C C02X P5 109.3(17) . . ?
C03C C02X C03N 109(2) . . ?
C03C C02X C040 112(2) . . ?
C03N C02X P5 107.8(18) . . ?
C040 C02X P5 108.5(17) . . ?
C040 C02X C03N 110(2) . . ?
C025 C02Y H02V 109.5 . . ?
C025 C02Y H02W 109.5 . . ?
C025 C02Y H02X 109.5 . . ?
H02V C02Y H02W 109.5 . . ?
H02V C02Y H02X 109.5 . . ?
H02W C02Y H02X 109.5 . . ?
C02U C02Z H02Y 109.5 . . ?
C02U C02Z H 109.5 . . ?
C02U C02Z HA 109.5 . . ?
H02Y C02Z H 109.5 . . ?
H02Y C02Z HA 109.5 . . ?
H C02Z HA 109.5 . . ?
C025 C030 H03A 109.5 . . ?
C025 C030 H03B 109.5 . . ?
C025 C030 H03C 109.5 . . ?
H03A C030 H03B 109.5 . . ?
H03A C030 H03C 109.5 . . ?
H03B C030 H03C 109.5 . . ?
C02L C031 H03D 109.5 . . ?
C02L C031 H03E 109.5 . . ?
C02L C031 H03F 109.5 . . ?
H03D C031 H03E 109.5 . . ?
H03D C031 H03F 109.5 . . ?
H03E C031 H03F 109.5 . . ?
C02Q C032 C03G 109(2) . . ?
C02Q C032 C03O 109(2) . . ?
C03O C032 C03G 107(2) . . ?
C03W C032 C02Q 112(2) . . ?
C03W C032 C03G 111(2) . . ?
C03W C032 C03O 108(2) . . ?
C02L C033 H03G 109.5 . . ?
C02L C033 H03H 109.5 . . ?
C02L C033 H03I 109.5 . . ?
H03G C033 H03H 109.5 . . ?
H03G C033 H03I 109.5 . . ?
H03H C033 H03I 109.5 . . ?
C02H C034 H03J 109.5 . . ?
C02H C034 H03K 109.5 . . ?
C02H C034 H03L 109.5 . . ?
H03J C034 H03K 109.5 . . ?
H03J C034 H03L 109.5 . . ?
H03K C034 H03L 109.5 . . ?
C01Y C035 H03M 109.5 . . ?
C01Y C035 H03N 109.5 . . ?
C01Y C035 H03O 109.5 . . ?
H03M C035 H03N 109.5 . . ?
H03M C035 H03O 109.5 . . ?
H03N C035 H03O 109.5 . . ?
C02R C036 H03P 109.5 . . ?
C02R C036 H03Q 109.5 . . ?
C02R C036 H03R 109.5 . . ?
H03P C036 H03Q 109.5 . . ?
H03P C036 H03R 109.5 . . ?
H03Q C036 H03R 109.5 . . ?
C025 C037 H03S 109.5 . . ?
C025 C037 H03T 109.5 . . ?
C025 C037 H03U 109.5 . . ?
H03S C037 H03T 109.5 . . ?
H03S C037 H03U 109.5 . . ?
H03T C037 H03U 109.5 . . ?
C02U C038 H03V 109.5 . . ?
C02U C038 H03W 109.5 . . ?
C02U C038 H03X 109.5 . . ?
H03V C038 H03W 109.5 . . ?
H03V C038 H03X 109.5 . . ?
H03W C038 H03X 109.5 . . ?
C026 C039 H03Y 109.5 . . ?
C026 C039 HB 109.5 . . ?
C026 C039 HC 109.5 . . ?
H03Y C039 HB 109.5 . . ?
H03Y C039 HC 109.5 . . ?
HB C039 HC 109.5 . . ?
C02G C03A C03H 110(2) . . ?
C02G C03A C03R 113(2) . . ?
C03R C03A C03H 111(3) . . ?
C51 C03A C02G 106(3) . . ?
C51 C03A C03H 111(3) . . ?
C51 C03A C03R 105(3) . . ?
C03L C03B P6 110(2) . . ?
C03L C03B C03P 107(2) . . ?
C03L C03B C03V 112(2) . . ?
C03P C03B P6 105.9(18) . . ?
C03V C03B P6 111.9(17) . . ?
C03V C03B C03P 110(2) . . ?
C02X C03C H03Z 109.5 . . ?
C02X C03C HD 109.5 . . ?
C02X C03C HE 109.5 . . ?
H03Z C03C HD 109.5 . . ?
H03Z C03C HE 109.5 . . ?
HD C03C HE 109.5 . . ?
C02U C03D H03 109.5 . . ?
C02U C03D HF 109.5 . . ?
C02U C03D HG 109.5 . . ?
H03 C03D HF 109.5 . . ?
H03 C03D HG 109.5 . . ?
HF C03D HG 109.5 . . ?
C02R C03E H1 109.5 . . ?
C02R C03E HH 109.5 . . ?
C02R C03E HI 109.5 . . ?
H1 C03E HH 109.5 . . ?
H1 C03E HI 109.5 . . ?
HH C03E HI 109.5 . . ?
C02N C03F H2 109.5 . . ?
C02N C03F HJ 109.5 . . ?
C02N C03F HK 109.5 . . ?
H2 C03F HJ 109.5 . . ?
H2 C03F HK 109.5 . . ?
HJ C03F HK 109.5 . . ?
C032 C03G H3 109.5 . . ?
C032 C03G HL 109.5 . . ?
C032 C03G HM 109.5 . . ?
H3 C03G HL 109.5 . . ?
H3 C03G HM 109.5 . . ?
HL C03G HM 109.5 . . ?
C03A C03H H4 109.5 . . ?
C03A C03H HN 109.5 . . ?
C03A C03H HO 109.5 . . ?
H4 C03H HN 109.5 . . ?
H4 C03H HO 109.5 . . ?
HN C03H HO 109.5 . . ?
C02S C03I H5 109.5 . . ?
C02S C03I HP 109.5 . . ?
C02S C03I HQ 109.5 . . ?
H5 C03I HP 109.5 . . ?
H5 C03I HQ 109.5 . . ?
HP C03I HQ 109.5 . . ?
C02L C03J H6 109.5 . . ?
C02L C03J HR 109.5 . . ?
C02L C03J HS 109.5 . . ?
H6 C03J HR 109.5 . . ?
H6 C03J HS 109.5 . . ?
HR C03J HS 109.5 . . ?
C02H C03K H7 109.5 . . ?
C02H C03K HT 109.5 . . ?
C02H C03K HU 109.5 . . ?
H7 C03K HT 109.5 . . ?
H7 C03K HU 109.5 . . ?
HT C03K HU 109.5 . . ?
C03B C03L H8 109.5 . . ?
C03B C03L HV 109.5 . . ?
C03B C03L HW 109.5 . . ?
H8 C03L HV 109.5 . . ?
H8 C03L HW 109.5 . . ?
HV C03L HW 109.5 . . ?
C02O C03M H9 109.5 . . ?
C02O C03M HX 109.5 . . ?
C02O C03M HY 109.5 . . ?
H9 C03M HX 109.5 . . ?
H9 C03M HY 109.5 . . ?
HX C03M HY 109.5 . . ?
C02X C03N H10 109.5 . . ?
C02X C03N HZ 109.5 . . ?
C02X C03N H23 109.5 . . ?
H10 C03N HZ 109.5 . . ?
H10 C03N H23 109.5 . . ?
HZ C03N H23 109.5 . . ?
C032 C03O H11 109.5 . . ?
C032 C03O H24 109.5 . . ?
C032 C03O H25 109.5 . . ?
H11 C03O H24 109.5 . . ?
H11 C03O H25 109.5 . . ?
H24 C03O H25 109.5 . . ?
C03B C03P H12 109.5 . . ?
C03B C03P H26 109.5 . . ?
C03B C03P H27 109.5 . . ?
H12 C03P H26 109.5 . . ?
H12 C03P H27 109.5 . . ?
H26 C03P H27 109.5 . . ?
C02H C03Q H13 109.5 . . ?
C02H C03Q H28 109.5 . . ?
C02H C03Q H29 109.5 . . ?
H13 C03Q H28 109.5 . . ?
H13 C03Q H29 109.5 . . ?
H28 C03Q H29 109.5 . . ?
C03A C03R H14 109.5 . . ?
C03A C03R H30 109.5 . . ?
C03A C03R H31 109.5 . . ?
H14 C03R H30 109.5 . . ?
H14 C03R H31 109.5 . . ?
H30 C03R H31 109.5 . . ?
C02S C03S H15 109.5 . . ?
C02S C03S H32 109.5 . . ?
C02S C03S H33 109.5 . . ?
H15 C03S H32 109.5 . . ?
H15 C03S H33 109.5 . . ?
H32 C03S H33 109.5 . . ?
C02T C03T H16 109.5 . . ?
C02T C03T H34 109.5 . . ?
C02T C03T H35 109.5 . . ?
H16 C03T H34 109.5 . . ?
H16 C03T H35 109.5 . . ?
H34 C03T H35 109.5 . . ?
C02T C03U H17 109.5 . . ?
C02T C03U H36 109.5 . . ?
C02T C03U H37 109.5 . . ?
H17 C03U H36 109.5 . . ?
H17 C03U H37 109.5 . . ?
H36 C03U H37 109.5 . . ?
C03B C03V H18 109.5 . . ?
C03B C03V H38 109.5 . . ?
C03B C03V H39 109.5 . . ?
H18 C03V H38 109.5 . . ?
H18 C03V H39 109.5 . . ?
H38 C03V H39 109.5 . . ?
C032 C03W H19 109.5 . . ?
C032 C03W H40 109.5 . . ?
C032 C03W H41 109.5 . . ?
H19 C03W H40 109.5 . . ?
H19 C03W H41 109.5 . . ?
H40 C03W H41 109.5 . . ?
C02O C03X H20 109.5 . . ?
C02O C03X H42 109.5 . . ?
C02O C03X H43 109.5 . . ?
H20 C03X H42 109.5 . . ?
H20 C03X H43 109.5 . . ?
H42 C03X H43 109.5 . . ?
C02O C03Y H21 109.5 . . ?
C02O C03Y H44 109.5 . . ?
C02O C03Y H45 109.5 . . ?
H21 C03Y H44 109.5 . . ?
H21 C03Y H45 109.5 . . ?
H44 C03Y H45 109.5 . . ?
C02T C03Z H22 109.5 . . ?
C02T C03Z H46 109.5 . . ?
C02T C03Z H47 109.5 . . ?
H22 C03Z H46 109.5 . . ?
H22 C03Z H47 109.5 . . ?
H46 C03Z H47 109.5 . . ?
C02X C040 H04A 109.5 . . ?
C02X C040 H04B 109.5 . . ?
C02X C040 H04C 109.5 . . ?
H04A C040 H04B 109.5 . . ?
H04A C040 H04C 109.5 . . ?
H04B C040 H04C 109.5 . . ?
C02S C042 H04D 109.5 . . ?
C02S C042 H04E 109.5 . . ?
C02S C042 H04F 109.5 . . ?
H04D C042 H04E 109.5 . . ?
H04D C042 H04F 109.5 . . ?
H04E C042 H04F 109.5 . . ?
C02N C043 H04G 109.5 . . ?
C02N C043 H04H 109.5 . . ?
C02N C043 H04I 109.5 . . ?
H04G C043 H04H 109.5 . . ?
H04G C043 H04I 109.5 . . ?
H04H C043 H04I 109.5 . . ?
C03A C51 H51A 109.5 . . ?
C03A C51 H51B 109.5 . . ?
C03A C51 H51C 109.5 . . ?
H51A C51 H51B 109.5 . . ?
H51A C51 H51C 109.5 . . ?
H51B C51 H51C 109.5 . . ?
C02N C60 H60A 109.5 . . ?
C02N C60 H60B 109.5 . . ?
C02N C60 H60C 109.5 . . ?
H60A C60 H60B 109.5 . . ?
H60A C60 H60C 109.5 . . ?
H60B C60 H60C 109.5 . . ?
Cu24 Cu29 P6 122.5(6) . . ?
O19 Cu29 Cu24 133.8(7) . . ?
O19 Cu29 P6 34.6(6) . . ?
O19 Cu29 C54 174.4(13) . . ?
C54 Cu29 Cu24 51.6(7) . . ?
C54 Cu29 P6 144.4(14) . . ?
Cu20 Cu30 P4 121.6(6) . . ?
O13 Cu30 Cu20 132.6(7) . . ?
O13 Cu30 P4 34.1(6) . . ?
O13 Cu30 C56 174.2(11) . . ?
C56 Cu30 Cu20 53.0(6) . . ?
C56 Cu30 P4 144.7(14) . . ?
Cu18 Cu31 P5 121.2(10) . . ?
O21 Cu31 Cu18 133.7(13) . . ?
O21 Cu31 P5 34.8(9) . . ?
O21 Cu31 C55 173(2) . . ?
C55 Cu31 Cu18 53.6(8) . . ?
C55 Cu31 P5 144(2) . . ?
P6 Cu32 Cu20 135.2(13) . . ?
O14 Cu32 Cu20 135.5(15) . . ?
O14 Cu32 P6 33.4(6) . . ?
O19 Cu32 Cu20 119.4(17) . . ?
O19 Cu32 P6 33.7(7) . . ?
O19 Cu32 O14 67.1(11) . . ?
O19 Cu32 C027 129(2) . . ?
C56 Cu32 Cu20 41.8(8) . . ?
C56 Cu32 P6 164(2) . . ?
C56 Cu32 O14 163(2) . . ?
C56 Cu32 O19 130(2) . . ?
C56 Cu32 C027 33.7(8) . . ?
C027 Cu32 Cu20 74.8(12) . . ?
C027 Cu32 P6 147.3(18) . . ?
C027 Cu32 O14 139(2) . . ?
P5 Cu33 Cu24 132.7(16) . . ?
O15 Cu33 Cu24 136.6(17) . . ?
O15 Cu33 P5 32.4(6) . . ?
O21 Cu33 Cu24 114.9(16) . . ?
O21 Cu33 P5 33.9(7) . . ?
O21 Cu33 O15 66.3(13) . . ?
C54 Cu33 Cu24 41.9(8) . . ?
C54 Cu33 P5 158(2) . . ?
C54 Cu33 O15 170(3) . . ?
C54 Cu33 O21 124(2) . . ?
C54 Cu33 C02Q 33.9(9) . . ?
C02Q Cu33 Cu24 75.5(12) . . ?
C02Q Cu33 P5 145(2) . . ?
C02Q Cu33 O15 143.4(19) . . ?
C02Q Cu33 O21 123(2) . . ?

loop_
_geom_bond_atom_site_label_1
_geom_bond_atom_site_label_2
_geom_bond_distance
_geom_bond_site_symmetry_2
_geom_bond_publ_flag
Cu1 Cu7 2.628(3) 7_656 ?
Cu1 Cu12 2.967(3) . ?
Cu1 Cu14 2.556(3) . ?
Cu1 Cu22 2.919(3) . ?
Cu1 K1 3.4703(18) . ?
Cu1 O2 2.264(9) 7_656 ?
Cu1 O3 1.942(10) . ?
Cu1 C59 1.868(16) . ?
Cu2 Cu7 2.968(3) 7_656 ?
Cu2 Cu9 2.542(3) 7_656 ?
Cu2 Cu11 2.632(3) 7_656 ?
Cu2 Cu17 2.933(3) 7_656 ?
Cu2 K1 3.5070(19) . ?
Cu2 O1 1.941(9) 7_656 ?
Cu2 O3 2.249(9) . ?
Cu2 C57 1.854(17) . ?
Cu3 Cu8 2.567(3) . ?
Cu3 Cu11 2.969(3) . ?
Cu3 Cu12 2.623(3) . ?
Cu3 Cu19 2.910(3) . ?
Cu3 K1 3.4924(18) . ?
Cu3 O1 2.269(9) . ?
Cu3 O2 1.928(9) 7_656 ?
Cu3 C01J 1.890(14) . ?
Cu4 Cu20 2.868(3) . ?
Cu4 O6 2.035(9) . ?
Cu4 O17 1.929(11) . ?
Cu4 C01J 2.013(16) . ?
Cu4 C01P 1.965(15) . ?
Cu5 Cu18 2.830(3) . ?
Cu5 O11 2.047(10) . ?
Cu5 O20 1.918(12) . ?
Cu5 C59 2.001(16) 7_656 ?
Cu5 C58 1.966(17) 7_656 ?
Cu6 Cu24 2.861(3) . ?
Cu6 O12 2.056(11) . ?
Cu6 O18 1.955(11) . ?
Cu6 C01R 1.966(16) . ?
Cu6 C57 1.990(15) . ?
Cu7 Cu9 2.504(3) . ?
Cu7 Cu22 2.816(3) 7_656 ?
Cu7 O8 1.889(10) . ?
Cu7 C028 1.869(18) 7_656 ?
Cu8 Cu11 2.508(3) . ?
Cu8 Cu19 2.440(3) . ?
Cu8 C01J 2.110(16) . ?
Cu8 C53 2.043(17) . ?
Cu8 C52 2.013(16) 7_656 ?
Cu9 Cu17 2.445(3) . ?
Cu9 C57 2.141(16) 7_656 ?
Cu9 C49 2.021(17) . ?
Cu9 C028 2.067(16) 7_656 ?
Cu10 Cu17 2.856(3) . ?
Cu10 O6 2.029(10) . ?
Cu10 O16 1.953(12) . ?
Cu10 C49 1.993(19) . ?
Cu10 C50 2.013(17) . ?
Cu11 Cu17 2.830(3) . ?
Cu11 O7 1.899(10) 7_656 ?
Cu11 C53 1.877(16) . ?
Cu12 Cu14 2.502(3) . ?
Cu12 Cu19 2.824(3) . ?
Cu12 O5 1.882(10) . ?
Cu12 C63 1.894(16) . ?
Cu13 Cu18 2.891(3) . ?
Cu13 Cu20 2.868(3) . ?
Cu13 Cu24 2.904(4) . ?
Cu13 Cu26 2.744(5) . ?
Cu13 Cu27 2.775(6) . ?
Cu13 Cu28 2.769(8) . ?
Cu13 O4 2.119(10) . ?
Cu13 O9 2.120(10) . ?
Cu13 O10 2.119(11) . ?
Cu13 C02P 1.876(18) . ?
Cu14 Cu22 2.440(3) . ?
Cu14 C59 2.145(16) . ?
Cu14 C62 1.994(18) . ?
Cu14 C63 2.077(18) . ?
Cu15 Cu19 2.827(3) 7_656 ?
Cu15 O11 2.057(10) . ?
Cu15 O15 1.933(12) . ?
Cu15 C52 1.994(18) . ?
Cu15 C02G 1.956(19) . ?
Cu16 Cu22 2.844(3) . ?
Cu16 O12 2.045(10) . ?
Cu16 O14 1.939(13) . ?
Cu16 C62 2.003(16) . ?
Cu16 C029 2.009(18) . ?
Cu17 C53 2.024(17) . ?
Cu17 C01X 2.129(16) . ?
Cu17 C49 1.960(17) . ?
Cu18 Cu21 2.867(3) . ?
Cu18 Cu26 2.428(5) . ?
Cu18 O4 2.066(9) . ?
Cu18 O8 2.069(10) . ?
Cu18 C55 1.922(17) . ?
Cu18 Cu31 2.32(2) . ?
Cu19 C63 2.014(18) . ?
Cu19 C52 1.943(18) 7_656 ?
Cu19 C02B 2.125(17) . ?
Cu20 Cu23 2.872(4) . ?
Cu20 Cu27 2.438(5) . ?
Cu20 O5 2.083(10) . ?
Cu20 O10 2.057(10) . ?
Cu20 C56 1.928(16) . ?
Cu20 Cu30 2.352(11) . ?
Cu20 Cu32 2.89(4) . ?
Cu21 Cu26 2.839(4) . ?
Cu21 Cu27 2.916(4) . ?
Cu21 O13 1.864(11) . ?
Cu21 C55 1.948(16) . ?
Cu21 C02A 2.134(17) . ?
Cu22 C62 1.957(16) . ?
Cu22 C028 2.002(17) . ?
Cu22 C02E 2.123(17) . ?
Cu23 Cu27 2.839(6) . ?
Cu23 Cu28 2.923(5) . ?
Cu23 O19 1.865(13) . ?
Cu23 C56 1.940(17) . ?
Cu23 C027 2.085(19) . ?
Cu24 Cu25 2.836(4) . ?
Cu24 Cu28 2.432(7) . ?
Cu24 O7 2.068(10) . ?
Cu24 O9 2.057(10) . ?
Cu24 C54 1.92(2) . ?
Cu24 Cu29 2.395(14) . ?
Cu24 Cu33 2.87(3) . ?
Cu25 Cu26 2.930(5) . ?
Cu25 Cu28 2.831(6) . ?
Cu25 O21 1.889(14) . ?
Cu25 C54 1.97(2) . ?
Cu25 C02Q 2.09(2) . ?
Cu26 O21 2.047(14) . ?
Cu26 C55 2.064(17) . ?
Cu26 C02P 2.12(2) . ?
Cu27 O13 2.097(13) . ?
Cu27 C56 2.078(18) . ?
Cu27 C02P 2.20(2) . ?
Cu27 C02V 2.52(2) . ?
K1 O1 2.669(10) 7_656 ?
K1 O1 2.669(10) . ?
K1 O2 2.634(9) . ?
K1 O2 2.634(9) 7_656 ?
K1 O3 2.635(9) . ?
K1 O3 2.635(9) 7_656 ?
Cu28 O19 2.098(14) . ?
Cu28 C54 2.08(2) . ?
Cu28 C02P 2.24(2) . ?
P1 O1 1.531(10) . ?
P1 O6 1.539(10) . ?
P1 O8 1.568(9) . ?
P1 O10 1.520(11) . ?
P2 O2 1.546(10) . ?
P2 O4 1.514(10) . ?
P2 O7 1.549(11) . ?
P2 O11 1.524(10) . ?
P3 O3 1.550(10) . ?
P3 O5 1.557(10) . ?
P3 O9 1.525(10) . ?
P3 O12 1.525(10) . ?
P4 O13 1.573(13) . ?
P4 O16 1.515(12) . ?
P4 O17 1.495(12) . ?
P4 C02U 1.826(19) . ?
P5 O15 1.515(13) . ?
P5 O20 1.500(13) . ?
P5 O21 1.580(13) . ?
P5 C02X 1.85(2) . ?
P6 O14 1.533(13) . ?
P6 O18 1.472(12) . ?
P6 O19 1.554(13) . ?
P6 C03B 1.83(2) . ?
O13 Cu30 1.799(13) . ?
O14 Cu32 2.37(4) . ?
O15 Cu33 2.36(4) . ?
C01J C01P 1.260(19) . ?
O19 Cu29 1.773(16) . ?
O19 Cu32 2.12(4) . ?
C59 C58 1.24(2) . ?
O21 Cu31 1.77(2) . ?
O21 Cu33 2.26(5) . ?
C58 C01Y 1.52(2) . ?
C01P C01S 1.50(2) . ?
C55 C02A 1.22(2) . ?
C55 Cu31 1.82(3) . ?
C01R C57 1.26(2) . ?
C01R C026 1.54(2) . ?
C01S C61 1.50(2) . ?
C01S C02C 1.52(2) . ?
C01S C02D 1.50(2) . ?
C53 C01X 1.22(2) . ?
C62 C029 1.27(2) . ?
C56 C027 1.22(2) . ?
C56 Cu30 1.846(19) . ?
C56 Cu32 2.07(4) . ?
C01X C02H 1.56(2) . ?
C01Y C02F 1.53(3) . ?
C01Y C02K 1.55(3) . ?
C01Y C035 1.54(3) . ?
C54 C02Q 1.23(3) . ?
C54 Cu29 1.87(2) . ?
C54 Cu33 2.10(4) . ?
C61 H61A 0.9600 . ?
C61 H61B 0.9600 . ?
C61 H61C 0.9600 . ?
C49 C50 1.24(2) . ?
C63 C02B 1.20(2) . ?
C50 C02S 1.49(3) . ?
C52 C02G 1.22(2) . ?
C025 C027 1.50(2) . ?
C025 C02Y 1.45(3) . ?
C025 C030 1.55(3) . ?
C025 C037 1.51(3) . ?
C026 C02J 1.49(3) . ?
C026 C02M 1.52(3) . ?
C026 C039 1.48(3) . ?
C027 Cu32 2.13(4) . ?
C028 C02E 1.22(2) . ?
C029 C02N 1.47(3) . ?
C02A C02T 1.51(2) . ?
C02B C02L 1.53(2) . ?
C02C H02A 0.9600 . ?
C02C H02B 0.9600 . ?
C02C H02C 0.9600 . ?
C02D H02D 0.9600 . ?
C02D H02E 0.9600 . ?
C02D H02F 0.9600 . ?
C02E C02O 1.50(2) . ?
C02F H02G 0.9600 . ?
C02F H02H 0.9600 . ?
C02F H02I 0.9600 . ?
C02G C03A 1.48(3) . ?
C02H C034 1.51(3) . ?
C02H C03K 1.46(3) . ?
C02H C03Q 1.49(3) . ?
C02J H02J 0.9600 . ?
C02J H02K 0.9600 . ?
C02J H02L 0.9600 . ?
C02K H02M 0.9600 . ?
C02K H02N 0.9600 . ?
C02K H02O 0.9600 . ?
C02L C031 1.51(3) . ?
C02L C033 1.55(3) . ?
C02L C03J 1.48(3) . ?
C02M H02P 0.9600 . ?
C02M H02Q 0.9600 . ?
C02M H02R 0.9600 . ?
C02N C03F 1.53(3) . ?
C02N C043 1.50(4) . ?
C02N C60 1.52(4) . ?
C02O C03M 1.49(3) . ?
C02O C03X 1.56(3) . ?
C02O C03Y 1.53(3) . ?
C02P C02V 1.21(2) . ?
C02Q C032 1.49(3) . ?
C02Q Cu33 2.13(5) . ?
C02R C02V 1.54(3) . ?
C02R C02W 1.53(3) . ?
C02R C036 1.49(3) . ?
C02R C03E 1.53(3) . ?
C02S C03I 1.52(3) . ?
C02S C03S 1.52(3) . ?
C02S C042 1.55(3) . ?
C02T C03T 1.54(3) . ?
C02T C03U 1.46(3) . ?
C02T C03Z 1.47(3) . ?
C02U C02Z 1.51(3) . ?
C02U C038 1.52(3) . ?
C02U C03D 1.54(3) . ?
C02W H02S 0.9600 . ?
C02W H02T 0.9600 . ?
C02W H02U 0.9600 . ?
C02X C03C 1.51(3) . ?
C02X C03N 1.54(3) . ?
C02X C040 1.51(3) . ?
C02Y H02V 0.9600 . ?
C02Y H02W 0.9600 . ?
C02Y H02X 0.9600 . ?
C02Z H02Y 0.9600 . ?
C02Z H 0.9600 . ?
C02Z HA 0.9600 . ?
C030 H03A 0.9600 . ?
C030 H03B 0.9600 . ?
C030 H03C 0.9600 . ?
C031 H03D 0.9600 . ?
C031 H03E 0.9600 . ?
C031 H03F 0.9600 . ?
C032 C03G 1.55(3) . ?
C032 C03O 1.54(3) . ?
C032 C03W 1.49(3) . ?
C033 H03G 0.9600 . ?
C033 H03H 0.9600 . ?
C033 H03I 0.9600 . ?
C034 H03J 0.9600 . ?
C034 H03K 0.9600 . ?
C034 H03L 0.9600 . ?
C035 H03M 0.9600 . ?
C035 H03N 0.9600 . ?
C035 H03O 0.9600 . ?
C036 H03P 0.9600 . ?
C036 H03Q 0.9600 . ?
C036 H03R 0.9600 . ?
C037 H03S 0.9600 . ?
C037 H03T 0.9600 . ?
C037 H03U 0.9600 . ?
C038 H03V 0.9600 . ?
C038 H03W 0.9600 . ?
C038 H03X 0.9600 . ?
C039 H03Y 0.9600 . ?
C039 HB 0.9600 . ?
C039 HC 0.9600 . ?
C03A C03H 1.52(3) . ?
C03A C03R 1.51(4) . ?
C03A C51 1.45(4) . ?
C03B C03L 1.45(4) . ?
C03B C03P 1.59(4) . ?
C03B C03V 1.52(3) . ?
C03C H03Z 0.9600 . ?
C03C HD 0.9600 . ?
C03C HE 0.9600 . ?
C03D H03 0.9600 . ?
C03D HF 0.9600 . ?
C03D HG 0.9600 . ?
C03E H1 0.9600 . ?
C03E HH 0.9600 . ?
C03E HI 0.9600 . ?
C03F H2 0.9600 . ?
C03F HJ 0.9600 . ?
C03F HK 0.9600 . ?
C03G H3 0.9600 . ?
C03G HL 0.9600 . ?
C03G HM 0.9600 . ?
C03H H4 0.9600 . ?
C03H HN 0.9600 . ?
C03H HO 0.9600 . ?
C03I H5 0.9600 . ?
C03I HP 0.9600 . ?
C03I HQ 0.9600 . ?
C03J H6 0.9600 . ?
C03J HR 0.9600 . ?
C03J HS 0.9600 . ?
C03K H7 0.9600 . ?
C03K HT 0.9600 . ?
C03K HU 0.9600 . ?
C03L H8 0.9600 . ?
C03L HV 0.9600 . ?
C03L HW 0.9600 . ?
C03M H9 0.9600 . ?
C03M HX 0.9600 . ?
C03M HY 0.9600 . ?
C03N H10 0.9600 . ?
C03N HZ 0.9600 . ?
C03N H23 0.9600 . ?
C03O H11 0.9600 . ?
C03O H24 0.9600 . ?
C03O H25 0.9600 . ?
C03P H12 0.9600 . ?
C03P H26 0.9600 . ?
C03P H27 0.9600 . ?
C03Q H13 0.9600 . ?
C03Q H28 0.9600 . ?
C03Q H29 0.9600 . ?
C03R H14 0.9600 . ?
C03R H30 0.9600 . ?
C03R H31 0.9600 . ?
C03S H15 0.9600 . ?
C03S H32 0.9600 . ?
C03S H33 0.9600 . ?
C03T H16 0.9600 . ?
C03T H34 0.9600 . ?
C03T H35 0.9600 . ?
C03U H17 0.9600 . ?
C03U H36 0.9600 . ?
C03U H37 0.9600 . ?
C03V H18 0.9600 . ?
C03V H38 0.9600 . ?
C03V H39 0.9600 . ?
C03W H19 0.9600 . ?
C03W H40 0.9600 . ?
C03W H41 0.9600 . ?
C03X H20 0.9600 . ?
C03X H42 0.9600 . ?
C03X H43 0.9600 . ?
C03Y H21 0.9600 . ?
C03Y H44 0.9600 . ?
C03Y H45 0.9600 . ?
C03Z H22 0.9600 . ?
C03Z H46 0.9600 . ?
C03Z H47 0.9600 . ?
C040 H04A 0.9600 . ?
C040 H04B 0.9600 . ?
C040 H04C 0.9600 . ?
C042 H04D 0.9600 . ?
C042 H04E 0.9600 . ?
C042 H04F 0.9600 . ?
C043 H04G 0.9600 . ?
C043 H04H 0.9600 . ?
C043 H04I 0.9600 . ?
C51 H51A 0.9600 . ?
C51 H51B 0.9600 . ?
C51 H51C 0.9600 . ?
C60 H60A 0.9600 . ?
C60 H60B 0.9600 . ?
C60 H60C 0.9600 . ?

loop_
_geom_torsion_atom_site_label_1
_geom_torsion_atom_site_label_2
_geom_torsion_atom_site_label_3
_geom_torsion_atom_site_label_4
_geom_torsion
_geom_torsion_site_symmetry_1
_geom_torsion_site_symmetry_2
_geom_torsion_site_symmetry_3
_geom_torsion_site_symmetry_4
_geom_torsion_publ_flag
Cu1 Cu7 O8 Cu18 68.7(4) 7_656 . . . ?
Cu1 Cu7 O8 P1 -105.2(7) 7_656 . . . ?
Cu1 Cu12 O5 Cu20 150.3(5) . . . . ?
Cu1 Cu12 O5 P3 -24.4(7) . . . . ?
Cu1 Cu12 C63 Cu14 40.1(4) . . . . ?
Cu1 Cu12 C63 Cu19 -91.1(5) . . . . ?
Cu1 Cu12 C63 C02B -129(8) . . . . ?
Cu1 C59 C58 Cu5 -109(7) . . . 7_656 ?
Cu1 C59 C58 C01Y 76(9) . . . . ?
Cu2 Cu7 O8 Cu18 150.2(5) 7_656 . . . ?
Cu2 Cu7 O8 P1 -23.7(7) 7_656 . . . ?
Cu2 Cu11 C53 Cu8 -121.3(3) 7_656 . . . ?
Cu2 Cu11 C53 Cu17 9.8(7) 7_656 . . . ?
Cu2 Cu11 C53 C01X 54(8) 7_656 . . . ?
Cu3 Cu11 C53 Cu8 -40.2(4) . . . . ?
Cu3 Cu11 C53 Cu17 90.8(5) . . . . ?
Cu3 Cu11 C53 C01X 135(7) . . . . ?
Cu3 Cu12 O5 Cu20 68.5(4) . . . . ?
Cu3 Cu12 O5 P3 -106.2(8) . . . . ?
Cu3 Cu12 C63 Cu14 121.7(3) . . . . ?
Cu3 Cu12 C63 Cu19 -9.5(7) . . . . ?
Cu3 Cu12 C63 C02B -48(8) . . . . ?
Cu3 C01J C01P Cu4 100(6) . . . . ?
Cu3 C01J C01P C01S -76(8) . . . . ?
Cu4 C01J C01P C01S -176(4) . . . . ?
Cu4 C01P C01S C61 9(2) . . . . ?
Cu4 C01P C01S C02C -111.3(17) . . . . ?
Cu4 C01P C01S C02D 130.0(15) . . . . ?
Cu5 C59 C58 C01Y -174(5) 7_656 . . . ?
Cu5 C58 C01Y C02F 120.4(17) 7_656 . . . ?
Cu5 C58 C01Y C02K -124.3(17) 7_656 . . . ?
Cu5 C58 C01Y C035 -2(2) 7_656 . . . ?
Cu6 C01R C57 Cu2 123(8) . . . . ?
Cu6 C01R C57 Cu9 -113.6(8) . . . 7_656 ?
Cu6 C01R C026 C02J -116.7(18) . . . . ?
Cu6 C01R C026 C02M 5(3) . . . . ?
Cu6 C01R C026 C039 121.3(19) . . . . ?
Cu7 Cu1 C59 Cu5 -125.2(8) 7_656 . . 7_656 ?
Cu7 Cu1 C59 Cu14 120.6(4) 7_656 . . . ?
Cu7 Cu1 C59 C58 -21(7) 7_656 . . . ?
Cu7 Cu2 C57 Cu6 -87.4(7) 7_656 . . . ?
Cu7 Cu2 C57 Cu9 27.8(4) 7_656 . . 7_656 ?
Cu7 Cu2 C57 C01R 154(8) 7_656 . . . ?
Cu7 C028 C02E Cu22 -52(7) 7_656 . . . ?
Cu7 C028 C02E C02O 135(8) 7_656 . . . ?
Cu8 Cu3 C01J Cu4 -116.3(8) . . . . ?
Cu8 Cu3 C01J C01P 148(7) . . . . ?
Cu8 Cu11 C53 Cu17 131.0(8) . . . . ?
Cu8 Cu11 C53 C01X 175(8) . . . . ?
Cu8 C01J C01P Cu4 -113.3(8) . . . . ?
Cu8 C01J C01P C01S 70(4) . . . . ?
Cu8 C53 C01X Cu17 129.4(12) . . . . ?
Cu8 C53 C01X C02H -54(10) . . . . ?
Cu8 C52 C02G Cu15 -116(2) 7_656 . . . ?
Cu8 C52 C02G C03A 76(8) 7_656 . . . ?
Cu9 Cu2 C57 Cu6 -115.2(9) 7_656 . . . ?
Cu9 Cu2 C57 C01R 126(8) 7_656 . . . ?
Cu9 Cu7 O8 Cu18 -165.1(3) . . . . ?
Cu9 Cu7 O8 P1 20.9(9) . . . . ?
Cu9 C49 C50 Cu10 -120(2) . . . . ?
Cu9 C49 C50 C02S 57(7) . . . . ?
Cu9 C028 C02E Cu22 130.5(12) 7_656 . . . ?
Cu9 C028 C02E C02O -43(10) 7_656 . . . ?
Cu10 C49 C50 C02S 177(6) . . . . ?
Cu10 C50 C02S C03I 77(3) . . . . ?
Cu10 C50 C02S C03S -161.6(17) . . . . ?
Cu10 C50 C02S C042 -42(3) . . . . ?
Cu11 Cu2 C57 Cu6 125.4(8) 7_656 . . . ?
Cu11 Cu2 C57 Cu9 -119.3(4) 7_656 . . 7_656 ?
Cu11 Cu2 C57 C01R 7(8) 7_656 . . . ?
Cu11 Cu3 C01J Cu4 -89.8(7) . . . . ?
Cu11 Cu3 C01J Cu8 26.4(4) . . . . ?
Cu11 Cu3 C01J C01P 175(6) . . . . ?
Cu11 C53 C01X Cu17 -46(7) . . . . ?
Cu11 C53 C01X C02H 131(8) . . . . ?
Cu12 Cu1 C59 Cu5 87.0(7) . . . 7_656 ?
Cu12 Cu1 C59 Cu14 -27.2(4) . . . . ?
Cu12 Cu1 C59 C58 -168(7) . . . . ?
Cu12 Cu3 C01J Cu4 122.7(7) . . . . ?
Cu12 Cu3 C01J Cu8 -121.0(4) . . . . ?
Cu12 Cu3 C01J C01P 27(6) . . . . ?
Cu12 C63 C02B Cu19 39(8) . . . . ?
Cu12 C63 C02B C02L -139(8) . . . . ?
Cu14 Cu1 C59 Cu5 114.2(9) . . . 7_656 ?
Cu14 Cu1 C59 C58 -141(7) . . . . ?
Cu14 Cu12 O5 Cu20 -164.9(3) . . . . ?
Cu14 Cu12 O5 P3 20.4(9) . . . . ?
Cu14 Cu12 C63 Cu19 -131.2(8) . . . . ?
Cu14 Cu12 C63 C02B -169(8) . . . . ?
Cu14 C59 C58 Cu5 111.8(9) . . . 7_656 ?
Cu14 C59 C58 C01Y -63(5) . . . . ?
Cu14 C62 C029 Cu16 -117.1(18) . . . . ?
Cu14 C62 C029 C02N 60(8) . . . . ?
Cu14 C63 C02B Cu19 -129.5(11) . . . . ?
Cu14 C63 C02B C02L 53(10) . . . . ?
Cu15 C52 C02G C03A -168(8) . . . . ?
Cu15 C02G C03A C03H -177.2(19) . . . . ?
Cu15 C02G C03A C03R -52(3) . . . . ?
Cu15 C02G C03A C51 62(3) . . . . ?
Cu16 C62 C029 C02N 177(7) . . . . ?
Cu16 C029 C02N C03F -169.7(19) . . . . ?
Cu16 C029 C02N C043 -52(3) . . . . ?
Cu16 C029 C02N C60 72(3) . . . . ?
Cu17 Cu2 C57 Cu6 -171.1(8) 7_656 . . . ?
Cu17 Cu2 C57 Cu9 -55.9(3) 7_656 . . 7_656 ?
Cu17 Cu2 C57 C01R 70(8) 7_656 . . . ?
Cu17 Cu11 C53 Cu8 -131.0(8) . . . . ?
Cu17 Cu11 C53 C01X 44(7) . . . . ?
Cu17 C01X C02H C034 175.3(15) . . . . ?
Cu17 C01X C02H C03K -67(2) . . . . ?
Cu17 C01X C02H C03Q 55(3) . . . . ?
Cu17 C49 C50 Cu10 66(3) . . . . ?
Cu17 C49 C50 C02S -117(6) . . . . ?
Cu18 Cu13 C02P Cu26 -22.6(6) . . . . ?
Cu18 Cu13 C02P Cu27 98.9(5) . . . . ?
Cu18 Cu13 C02P Cu28 -143.4(4) . . . . ?
Cu18 Cu21 O13 Cu27 51.6(7) . . . . ?
Cu18 Cu21 O13 P4 -94.8(7) . . . . ?
Cu18 Cu21 O13 Cu30 37.9(11) . . . . ?
Cu18 C55 C02A Cu21 81(4) . . . . ?
Cu18 C55 Cu31 P5 94(2) . . . . ?
Cu19 Cu3 C01J Cu4 -173.2(8) . . . . ?
Cu19 Cu3 C01J Cu8 -56.9(3) . . . . ?
Cu19 Cu3 C01J C01P 91(6) . . . . ?
Cu19 Cu12 O5 Cu20 70.6(8) . . . . ?
Cu19 Cu12 O5 P3 -104.2(8) . . . . ?
Cu19 Cu12 C63 Cu14 131.2(8) . . . . ?
Cu19 Cu12 C63 C02B -38(8) . . . . ?
Cu19 C63 C02B C02L -178(9) . . . . ?
Cu19 C52 C02G Cu15 63(3) 7_656 . . . ?
Cu19 C52 C02G C03A -105(7) 7_656 . . . ?
Cu19 C02B C02L C031 -172.5(15) . . . . ?
Cu19 C02B C02L C033 -56(2) . . . . ?
Cu19 C02B C02L C03J 66(2) . . . . ?
Cu20 Cu13 C02P Cu26 -142.5(5) . . . . ?
Cu20 Cu13 C02P Cu27 -20.9(6) . . . . ?
Cu20 Cu13 C02P Cu28 96.8(5) . . . . ?
Cu20 Cu23 O19 Cu28 50.5(7) . . . . ?
Cu20 Cu23 O19 P6 -94.5(8) . . . . ?
Cu20 C56 C027 Cu23 76(5) . . . . ?
Cu20 C56 C027 Cu32 52(5) . . . . ?
Cu20 C56 Cu30 P4 94.1(11) . . . . ?
Cu21 O13 Cu30 Cu20 -53(2) . . . . ?
Cu21 O13 Cu30 P4 -138.1(12) . . . . ?
Cu21 C55 Cu31 Cu18 89.4(10) . . . . ?
Cu21 C55 Cu31 P5 -176.2(15) . . . . ?
Cu21 C02A C02T C03T 178.9(15) . . . . ?
Cu21 C02A C02T C03U -68(2) . . . . ?
Cu21 C02A C02T C03Z 50(3) . . . . ?
Cu22 Cu1 C59 Cu5 170.9(9) . . . 7_656 ?
Cu22 Cu1 C59 Cu14 56.7(3) . . . . ?
Cu22 Cu1 C59 C58 -84(7) . . . . ?
Cu22 Cu7 O8 Cu18 67.8(7) 7_656 . . . ?
Cu22 Cu7 O8 P1 -106.1(8) 7_656 . . . ?
Cu22 C62 C029 Cu16 64(2) . . . . ?
Cu22 C62 C029 C02N -119(7) . . . . ?
Cu22 C028 C02E C02O -173(10) . . . . ?
Cu22 C02E C02O C03M -178.7(18) . . . . ?
Cu22 C02E C02O C03X 61(3) . . . . ?
Cu22 C02E C02O C03Y -58(3) . . . . ?
Cu24 Cu13 C02P Cu26 97.0(6) . . . . ?
Cu24 Cu13 C02P Cu27 -141.4(4) . . . . ?
Cu24 Cu13 C02P Cu28 -23.7(6) . . . . ?
Cu24 Cu25 O21 Cu26 49.6(7) . . . . ?
Cu24 Cu25 O21 P5 -95.5(8) . . . . ?
Cu24 C54 C02Q Cu25 62(6) . . . . ?
Cu24 C54 C02Q C032 -102(11) . . . . ?
Cu24 C54 C02Q Cu33 36(6) . . . . ?
Cu24 C54 Cu29 P6 94.1(13) . . . . ?
Cu25 C54 C02Q C032 -164(11) . . . . ?
Cu25 C02Q C032 C03G -59(3) . . . . ?
Cu25 C02Q C032 C03O 58(3) . . . . ?
Cu25 C02Q C032 C03W 177(2) . . . . ?
Cu26 Cu13 C02P Cu27 121.5(9) . . . . ?
Cu26 Cu13 C02P Cu28 -120.8(9) . . . . ?
Cu26 Cu21 O13 Cu27 -14.9(6) . . . . ?
Cu26 Cu21 O13 P4 -161.3(5) . . . . ?
Cu26 Cu25 O21 P5 -145.2(11) . . . . ?
Cu26 C55 C02A Cu21 -84.2(12) . . . . ?
Cu26 C02P C02V Cu27 121.4(11) . . . . ?
Cu27 Cu13 C02P Cu26 -121.5(9) . . . . ?
Cu27 Cu13 C02P Cu28 117.7(8) . . . . ?
Cu27 Cu21 O13 P4 -146.4(10) . . . . ?
Cu27 Cu23 O19 Cu28 -15.9(7) . . . . ?
Cu27 Cu23 O19 P6 -161.0(5) . . . . ?
Cu27 C56 C027 Cu23 -82.7(13) . . . . ?
K1 Cu1 C59 Cu5 -37.2(15) . . . 7_656 ?
K1 Cu1 C59 Cu14 -151.3(6) . . . . ?
K1 Cu1 C59 C58 68(7) . . . . ?
K1 Cu2 C57 Cu6 35.4(14) . . . . ?
K1 Cu2 C57 Cu9 150.6(6) . . . 7_656 ?
K1 Cu2 C57 C01R -83(8) . . . . ?
K1 Cu3 C01J Cu4 34.9(13) . . . . ?
K1 Cu3 C01J Cu8 151.1(5) . . . . ?
K1 Cu3 C01J C01P -61(7) . . . . ?
K1 P1 O1 Cu2 -115.6(8) . . . 7_656 ?
K1 P1 O1 Cu3 99.1(6) . . . . ?
K1 P1 O6 Cu4 60.9(12) . . . . ?
K1 P1 O6 Cu10 -129.1(7) . . . . ?
K1 P1 O8 Cu7 86.0(7) . . . . ?
K1 P1 O8 Cu18 -87.5(6) . . . . ?
K1 P1 O10 Cu13 84.0(10) . . . . ?
K1 P1 O10 Cu20 -112.9(10) . . . . ?
K1 P2 O2 Cu1 99.9(6) . . . 7_656 ?
K1 P2 O2 Cu3 -115.8(7) . . . 7_656 ?
K1 P2 O4 Cu13 85.0(10) . . . . ?
K1 P2 O4 Cu18 -113.6(9) . . . . ?
K1 P2 O7 Cu11 89.1(8) . . . 7_656 ?
K1 P2 O7 Cu24 -89.6(6) . . . . ?
K1 P2 O11 Cu5 66.9(10) . . . . ?
K1 P2 O11 Cu15 -131.3(6) . . . . ?
K1 P3 O3 Cu1 -114.4(8) . . . . ?
K1 P3 O3 Cu2 102.6(6) . . . . ?
K1 P3 O5 Cu12 86.1(7) . . . . ?
K1 P3 O5 Cu20 -88.3(5) . . . . ?
K1 P3 O9 Cu13 81.1(9) . . . . ?
K1 P3 O9 Cu24 -110.7(9) . . . . ?
K1 P3 O12 Cu6 65.3(11) . . . . ?
K1 P3 O12 Cu16 -129.6(6) . . . . ?
Cu28 Cu13 C02P Cu26 120.8(9) . . . . ?
Cu28 Cu13 C02P Cu27 -117.7(8) . . . . ?
Cu28 Cu23 O19 P6 -145.1(11) . . . . ?
Cu28 Cu25 O21 Cu26 -16.2(7) . . . . ?
Cu28 Cu25 O21 P5 -161.3(5) . . . . ?
Cu28 C54 C02Q Cu25 -81.0(14) . . . . ?
Cu28 C54 C02Q C032 115(11) . . . . ?
Cu28 C02P C02V Cu27 -117.2(10) . . . . ?
P4 O13 Cu30 Cu20 84.8(19) . . . . ?
P5 O21 Cu31 Cu18 83(3) . . . . ?
P6 O19 Cu29 Cu24 85(2) . . . . ?
O1 Cu2 C57 Cu6 165.1(8) 7_656 . . . ?
O1 Cu2 C57 Cu9 -79.6(14) 7_656 . . 7_656 ?
O1 Cu2 C57 C01R 46(8) 7_656 . . . ?
O1 Cu3 C01J Cu4 -14.2(9) . . . . ?
O1 Cu3 C01J Cu8 102.1(5) . . . . ?
O1 Cu3 C01J C01P -110(6) . . . . ?
O1 P1 O6 Cu4 79.9(7) . . . . ?
O1 P1 O6 Cu10 -110.1(8) . . . . ?
O1 P1 O8 Cu7 44.5(9) . . . . ?
O1 P1 O8 Cu18 -128.9(6) . . . . ?
O1 P1 O10 Cu13 114.6(11) . . . . ?
O1 P1 O10 Cu20 -82.3(11) . . . . ?
O2 Cu1 C59 Cu5 11.7(10) 7_656 . . 7_656 ?
O2 Cu1 C59 Cu14 -102.5(4) 7_656 . . . ?
O2 Cu1 C59 C58 116(7) 7_656 . . . ?
O2 Cu3 C01J Cu4 161.7(9) 7_656 . . . ?
O2 Cu3 C01J Cu8 -82.0(13) 7_656 . . . ?
O2 Cu3 C01J C01P 66(7) 7_656 . . . ?
O2 P2 O4 Cu13 115.4(10) . . . . ?
O2 P2 O4 Cu18 -83.3(10) . . . . ?
O2 P2 O7 Cu11 48.9(10) . . . 7_656 ?
O2 P2 O7 Cu24 -129.8(6) . . . . ?
O2 P2 O11 Cu5 82.8(7) . . . . ?
O2 P2 O11 Cu15 -115.4(8) . . . . ?
O3 Cu1 C59 Cu5 -161.7(8) . . . 7_656 ?
O3 Cu1 C59 Cu14 84.1(13) . . . . ?
O3 Cu1 C59 C58 -57(7) . . . . ?
O3 Cu2 C57 Cu6 -11.5(9) . . . . ?
O3 Cu2 C57 Cu9 103.7(4) . . . 7_656 ?
O3 Cu2 C57 C01R -130(8) . . . . ?
O3 P3 O5 Cu12 47.3(9) . . . . ?
O3 P3 O5 Cu20 -127.1(6) . . . . ?
O3 P3 O9 Cu13 111.6(10) . . . . ?
O3 P3 O9 Cu24 -80.1(10) . . . . ?
O3 P3 O12 Cu6 80.5(7) . . . . ?
O3 P3 O12 Cu16 -114.5(8) . . . . ?
O4 Cu13 C02P Cu26 17.3(10) . . . . ?
O4 Cu13 C02P Cu27 138.8(5) . . . . ?
O4 Cu13 C02P Cu28 -103.5(6) . . . . ?
O4 P2 O2 Cu1 52.8(6) . . . 7_656 ?
O4 P2 O2 Cu3 -162.9(6) . . . 7_656 ?
O4 P2 O2 K1 -47.1(6) . . . . ?
O4 P2 O7 Cu11 167.2(8) . . . 7_656 ?
O4 P2 O7 Cu24 -11.5(9) . . . . ?
O4 P2 O11 Cu5 -35.3(8) . . . . ?
O4 P2 O11 Cu15 126.5(8) . . . . ?
O5 Cu12 C63 Cu14 -22(3) . . . . ?
O5 Cu12 C63 Cu19 -153(2) . . . . ?
O5 Cu12 C63 C02B 168(7) . . . . ?
O5 P3 O3 Cu1 -43.1(7) . . . . ?
O5 P3 O3 Cu2 173.9(5) . . . . ?
O5 P3 O3 K1 71.3(6) . . . . ?
O5 P3 O9 Cu13 -7.7(12) . . . . ?
O5 P3 O9 Cu24 160.5(8) . . . . ?
O5 P3 O12 Cu6 -159.4(6) . . . . ?
O5 P3 O12 Cu16 5.6(10) . . . . ?
O6 P1 O1 Cu2 77.6(8) . . . 7_656 ?
O6 P1 O1 Cu3 -67.7(7) . . . . ?
O6 P1 O1 K1 -166.8(5) . . . . ?
O6 P1 O8 Cu7 -75.4(9) . . . . ?
O6 P1 O8 Cu18 111.1(7) . . . . ?
O6 P1 O10 Cu13 -125.0(10) . . . . ?
O6 P1 O10 Cu20 38.1(12) . . . . ?
O7 Cu11 C53 Cu8 15(3) 7_656 . . . ?
O7 Cu11 C53 Cu17 146(2) 7_656 . . . ?
O7 Cu11 C53 C01X -169(6) 7_656 . . . ?
O7 P2 O2 Cu1 172.6(5) . . . 7_656 ?
O7 P2 O2 Cu3 -43.1(7) . . . 7_656 ?
O7 P2 O2 K1 72.7(6) . . . . ?
O7 P2 O4 Cu13 -3.6(13) . . . . ?
O7 P2 O4 Cu18 157.7(8) . . . . ?
O7 P2 O11 Cu5 -158.3(6) . . . . ?
O7 P2 O11 Cu15 3.4(10) . . . . ?
O8 P1 O1 Cu2 -41.6(9) . . . 7_656 ?
O8 P1 O1 Cu3 173.1(5) . . . . ?
O8 P1 O1 K1 74.0(6) . . . . ?
O8 P1 O6 Cu4 -160.3(6) . . . . ?
O8 P1 O6 Cu10 9.7(10) . . . . ?
O8 P1 O10 Cu13 -5.6(13) . . . . ?
O8 P1 O10 Cu20 157.4(9) . . . . ?
O9 Cu13 C02P Cu26 137.7(5) . . . . ?
O9 Cu13 C02P Cu27 -100.8(7) . . . . ?
O9 Cu13 C02P Cu28 16.9(10) . . . . ?
O9 P3 O3 Cu1 -163.5(6) . . . . ?
O9 P3 O3 Cu2 53.6(7) . . . . ?
O9 P3 O3 K1 -49.0(7) . . . . ?
O9 P3 O5 Cu12 165.5(7) . . . . ?
O9 P3 O5 Cu20 -8.9(9) . . . . ?
O9 P3 O12 Cu6 -37.3(8) . . . . ?
O9 P3 O12 Cu16 127.7(8) . . . . ?
O10 Cu13 C02P Cu26 -100.6(7) . . . . ?
O10 Cu13 C02P Cu27 20.9(9) . . . . ?
O10 Cu13 C02P Cu28 138.6(5) . . . . ?
O10 P1 O1 Cu2 -162.1(6) . . . 7_656 ?
O10 P1 O1 Cu3 52.6(7) . . . . ?
O10 P1 O1 K1 -46.5(7) . . . . ?
O10 P1 O6 Cu4 -40.1(8) . . . . ?
O10 P1 O6 Cu10 129.9(8) . . . . ?
O10 P1 O8 Cu7 164.6(7) . . . . ?
O10 P1 O8 Cu18 -8.9(9) . . . . ?
O11 P2 O2 Cu1 -67.8(6) . . . 7_656 ?
O11 P2 O2 Cu3 76.5(7) . . . 7_656 ?
O11 P2 O2 K1 -167.7(5) . . . . ?
O11 P2 O4 Cu13 -126.7(10) . . . . ?
O11 P2 O4 Cu18 34.7(11) . . . . ?
O11 P2 O7 Cu11 -69.0(10) . . . 7_656 ?
O11 P2 O7 Cu24 112.3(7) . . . . ?
O12 P3 O3 Cu1 77.2(7) . . . . ?
O12 P3 O3 Cu2 -65.8(6) . . . . ?
O12 P3 O3 K1 -168.4(5) . . . . ?
O12 P3 O5 Cu12 -72.9(9) . . . . ?
O12 P3 O5 Cu20 112.7(7) . . . . ?
O12 P3 O9 Cu13 -129.2(10) . . . . ?
O12 P3 O9 Cu24 39.1(11) . . . . ?
O13 P4 O16 Cu10 99.4(9) . . . . ?
O13 P4 O17 Cu4 -63.3(12) . . . . ?
O13 P4 C02U C02Z 61.4(17) . . . . ?
O13 P4 C02U C038 -179.0(14) . . . . ?
O13 P4 C02U C03D -62.5(16) . . . . ?
O14 P6 O18 Cu6 61.9(13) . . . . ?
O14 P6 O19 Cu23 0.1(10) . . . . ?
O14 P6 O19 Cu28 -129.6(10) . . . . ?
O14 P6 O19 Cu29 -138.5(8) . . . . ?
O14 P6 O19 Cu32 -2.9(12) . . . . ?
O14 P6 C03B C03L 64(2) . . . . ?
O14 P6 C03B C03P 179.0(18) . . . . ?
O14 P6 C03B C03V -61(2) . . . . ?
O15 P5 O20 Cu5 60.4(13) . . . . ?
O15 P5 O21 Cu25 -0.3(10) . . . . ?
O15 P5 O21 Cu26 -129.5(10) . . . . ?
O15 P5 O21 Cu31 -138.1(12) . . . . ?
O15 P5 O21 Cu33 -2.4(12) . . . . ?
O15 P5 C02X C03C -178.2(18) . . . . ?
O15 P5 C02X C03N 63(2) . . . . ?
O15 P5 C02X C040 -56(2) . . . . ?
O16 P4 O13 Cu21 -1.3(9) . . . . ?
O16 P4 O13 Cu27 -132.0(9) . . . . ?
O16 P4 O13 Cu30 -139.7(7) . . . . ?
O16 P4 O17 Cu4 60.0(13) . . . . ?
O16 P4 C02U C02Z -54.1(18) . . . . ?
O16 P4 C02U C038 65.5(16) . . . . ?
O16 P4 C02U C03D -178.0(15) . . . . ?
O17 P4 O13 Cu21 126.6(7) . . . . ?
O17 P4 O13 Cu27 -4.1(12) . . . . ?
O17 P4 O13 Cu30 -11.8(9) . . . . ?
O17 P4 O16 Cu10 -25.7(11) . . . . ?
O17 P4 C02U C02Z -179.9(16) . . . . ?
O17 P4 C02U C038 -60.4(16) . . . . ?
O17 P4 C02U C03D 56.2(17) . . . . ?
O18 P6 O14 Cu16 -25.5(12) . . . . ?
O18 P6 O14 Cu32 -123.6(11) . . . . ?
O18 P6 O19 Cu23 127.3(8) . . . . ?
O18 P6 O19 Cu28 -2.4(13) . . . . ?
O18 P6 O19 Cu29 -11.3(11) . . . . ?
O18 P6 O19 Cu32 124.3(12) . . . . ?
O18 P6 C03B C03L -59(2) . . . . ?
O18 P6 C03B C03P 56(2) . . . . ?
O18 P6 C03B C03V 176(2) . . . . ?
C01J C01P C01S C61 -176(3) . . . . ?
C01J C01P C01S C02C 64(4) . . . . ?
C01J C01P C01S C02D -55(4) . . . . ?
O19 P6 O14 Cu16 100.7(10) . . . . ?
O19 P6 O14 Cu32 2.6(11) . . . . ?
O19 P6 O18 Cu6 -61.6(13) . . . . ?
O19 P6 C03B C03L 179(2) . . . . ?
O19 P6 C03B C03P -66(2) . . . . ?
O19 P6 C03B C03V 54(2) . . . . ?
O20 P5 O15 Cu15 -25.8(12) . . . . ?
O20 P5 O15 Cu33 -123.5(11) . . . . ?
O20 P5 O21 Cu25 127.1(8) . . . . ?
O20 P5 O21 Cu26 -2.1(13) . . . . ?
O20 P5 O21 Cu31 -10.7(13) . . . . ?
O20 P5 O21 Cu33 125.0(12) . . . . ?
O20 P5 C02X C03C 58(2) . . . . ?
O20 P5 C02X C03N -60(2) . . . . ?
O20 P5 C02X C040 -180(2) . . . . ?
C59 C58 C01Y C02F -67(5) . . . . ?
C59 C58 C01Y C02K 49(5) . . . . ?
C59 C58 C01Y C035 171(4) . . . . ?
O21 P5 O15 Cu15 99.9(10) . . . . ?
O21 P5 O15 Cu33 2.3(12) . . . . ?
O21 P5 O20 Cu5 -64.3(12) . . . . ?
O21 P5 C02X C03C -61(2) . . . . ?
O21 P5 C02X C03N -179.2(17) . . . . ?
O21 P5 C02X C040 61(2) . . . . ?
C53 C01X C02H C034 -1(10) . . . . ?
C53 C01X C02H C03K 117(9) . . . . ?
C53 C01X C02H C03Q -122(9) . . . . ?
C62 C029 C02N C03F 14(8) . . . . ?
C62 C029 C02N C043 131(7) . . . . ?
C62 C029 C02N C60 -105(7) . . . . ?
C57 C01R C026 C02J 61(5) . . . . ?
C57 C01R C026 C02M -177(4) . . . . ?
C57 C01R C026 C039 -61(5) . . . . ?
C54 C02Q C032 C03G 104(11) . . . . ?
C54 C02Q C032 C03O -140(10) . . . . ?
C54 C02Q C032 C03W -20(12) . . . . ?
C49 C50 C02S C03I -99(6) . . . . ?
C49 C50 C02S C03S 22(7) . . . . ?
C49 C50 C02S C042 142(6) . . . . ?
C63 Cu12 O5 Cu20 -146(2) . . . . ?
C63 Cu12 O5 P3 40(3) . . . . ?
C63 C02B C02L C031 5(10) . . . . ?
C63 C02B C02L C033 122(9) . . . . ?
C63 C02B C02L C03J -116(9) . . . . ?
C52 C02G C03A C03H -12(9) . . . . ?
C52 C02G C03A C03R 114(7) . . . . ?
C52 C02G C03A C51 -132(7) . . . . ?
C026 C01R C57 Cu2 -56(11) . . . . ?
C026 C01R C57 Cu6 -178(5) . . . . ?
C026 C01R C57 Cu9 68(5) . . . 7_656 ?
C027 Cu23 O19 Cu28 -137.9(12) . . . . ?
C027 Cu23 O19 P6 77.0(16) . . . . ?
C027 C56 Cu30 Cu20 -176(2) . . . . ?
C027 C56 Cu30 P4 -82(2) . . . . ?
C028 Cu7 O8 Cu18 -144(3) 7_656 . . . ?
C028 Cu7 O8 P1 42(3) 7_656 . . . ?
C028 C02E C02O C03M -6(11) . . . . ?
C028 C02E C02O C03X -127(9) . . . . ?
C028 C02E C02O C03Y 114(10) . . . . ?
C02A Cu21 O13 Cu27 -133.8(12) . . . . ?
C02A Cu21 O13 P4 79.8(16) . . . . ?
C02A Cu21 O13 Cu30 -147.4(13) . . . . ?
C02A C55 Cu31 Cu18 -173.8(19) . . . . ?
C02A C55 Cu31 P5 -79(3) . . . . ?
C02Q Cu25 O21 Cu26 -130.9(15) . . . . ?
C02Q Cu25 O21 P5 83.9(17) . . . . ?
C02Q C54 Cu29 Cu24 179(2) . . . . ?
C02Q C54 Cu29 P6 -87(2) . . . . ?
C02U P4 O13 Cu21 -117.6(8) . . . . ?
C02U P4 O13 Cu27 111.7(10) . . . . ?
C02U P4 O13 Cu30 104.1(9) . . . . ?
C02U P4 O16 Cu10 -146.3(9) . . . . ?
C02U P4 O17 Cu4 -178.4(11) . . . . ?
C02W C02R C02V Cu27 -23(2) . . . . ?
C02X P5 O15 Cu15 -144.6(12) . . . . ?
C02X P5 O15 Cu33 117.7(14) . . . . ?
C02X P5 O20 Cu5 -179.7(12) . . . . ?
C02X P5 O21 Cu25 -117.3(10) . . . . ?
C02X P5 O21 Cu26 113.5(12) . . . . ?
C02X P5 O21 Cu31 104.9(14) . . . . ?
C02X P5 O21 Cu33 -119.3(14) . . . . ?
C02Y C025 C027 Cu23 51(2) . . . . ?
C02Y C025 C027 Cu32 77(2) . . . . ?
C030 C025 C027 Cu23 -66.9(19) . . . . ?
C030 C025 C027 Cu32 -42(2) . . . . ?
C036 C02R C02V Cu27 -142.0(19) . . . . ?
C037 C025 C027 Cu23 177.3(16) . . . . ?
C037 C025 C027 Cu32 -157(2) . . . . ?
C03B P6 O14 Cu16 -144.2(12) . . . . ?
C03B P6 O14 Cu32 117.6(13) . . . . ?
C03B P6 O18 Cu6 179.7(14) . . . . ?
C03B P6 O19 Cu23 -113.9(12) . . . . ?
C03B P6 O19 Cu28 116.4(13) . . . . ?
C03B P6 O19 Cu29 107.5(12) . . . . ?
C03B P6 O19 Cu32 -116.9(14) . . . . ?
C03E C02R C02V Cu27 91(2) . . . . ?
Cu29 C54 C02Q C032 82(11) . . . . ?
Cu29 C54 C02Q Cu33 -140(2) . . . . ?
Cu30 C56 C027 Cu32 -140(2) . . . . ?
Cu31 C55 C02A Cu21 -118(2) . . . . ?
Cu32 O19 Cu29 Cu24 -28(3) . . . . ?
Cu32 O19 Cu29 P6 -113.6(19) . . . . ?
Cu32 C56 Cu30 Cu20 79(2) . . . . ?
Cu32 C56 Cu30 P4 172.6(18) . . . . ?
Cu33 O21 Cu31 Cu18 -26(5) . . . . ?
Cu33 O21 Cu31 P5 -109(2) . . . . ?
Cu33 C54 C02Q C032 -138(11) . . . . ?
Cu33 C54 Cu29 Cu24 77(2) . . . . ?
Cu33 C54 Cu29 P6 171(2) . . . . ?
Cu33 C02Q C032 C03G -30(3) . . . . ?
Cu33 C02Q C032 C03O 86(3) . . . . ?
Cu33 C02Q C032 C03W -154(3) . . . . ?

loop_
_smtbx_masks_void_nr
_smtbx_masks_void_average_x
_smtbx_masks_void_average_y
_smtbx_masks_void_average_z
_smtbx_masks_void_volume
_smtbx_masks_void_count_electrons
_smtbx_masks_void_content
1 -0.064 0.250 0.186 2284.0 0.0 ?
2 -0.595 -0.250 0.155 2284.0 0.0 ?
3 0.106 0.200 0.122 7.1 1.1 '0.05 CH3OH'
4 0.106 0.204 0.847 8.3 1.0 ?
5 0.106 0.796 0.347 8.3 0.8 ?
6 0.106 0.800 0.622 7.1 1.1 '0.05 CH3OH'
7 0.394 0.296 0.153 8.3 0.8 ?
8 0.394 0.300 0.878 7.1 1.1 '0.05 CH3OH'
9 0.394 0.700 0.378 7.1 1.1 '0.05 CH3OH'
10 0.394 0.704 0.653 8.3 0.8 ?
11 0.606 0.296 0.347 8.3 0.8 ?
12 0.606 0.300 0.622 7.1 1.1 '0.05 CH3OH'
13 0.606 0.700 0.122 7.1 1.1 '0.05 CH3OH'
14 0.606 0.704 0.847 8.3 1.0 ?
15 0.894 0.200 0.378 7.1 1.1 '0.05 CH3OH'
16 0.894 0.204 0.653 8.3 0.8 ?
17 0.894 0.796 0.153 8.3 0.8 ?
18 0.894 0.800 0.878 7.1 1.1 '0.05 CH3OH'
